data_4341366
loop_
_publ_author_name
'Mart\'in, Carmen'
'Whiteoak, Christopher J.'
'Martin, Eddy'
'Escudero-Ad\'an, Eduardo C'
'Gal\'an-Mascar\'os, Jos\'e Ram\'on'
'Kleij, Arjan W.'

_publ_section_title
;
 Synthesis and Structural Features of Co(II) and Co(III) Complexes
 Supported by Aminotrisphenolate Ligand Scaffolds.
;
_journal_issue 21
_journal_name_full 'Inorganic chemistry'
_journal_page_first 11675
_journal_page_last 11681
_journal_paper_doi 10.1021/ic501883z
_journal_volume 53
_journal_year 2014
_chemical_absolute_configuration ad
_chemical_formula_sum 'C78 H109 Co2 N2 Na3 O13'
_chemical_formula_weight 1469.50
_chemical_name_systematic
;
 ?
;
_space_group_IT_number 7
_space_group_name_Hall 'P -2yac'
_symmetry_cell_setting monoclinic
_symmetry_space_group_name_Hall 'P -2yac'
_symmetry_space_group_name_H-M 'P 1 n 1'
_atom_sites_solution_hydrogens mixed
_audit_creation_method SHELXL-2012
_cell_angle_alpha 90
_cell_angle_beta 90.337(2)
_cell_angle_gamma 90
_cell_formula_units_Z 4
_cell_length_a 13.7435(14)
_cell_length_b 26.138(3)
_cell_length_c 21.020(2)
_cell_measurement_reflns_used 9995
_cell_measurement_temperature 100(2)
_cell_measurement_theta_max 34.90
_cell_measurement_theta_min 2.36
_cell_volume 7550.8(14)
_computing_cell_refinement 'Bruker APEX2 v2011.4-0'
_computing_data_collection 'Bruker APEX2 v2011.4-0'
_computing_data_reduction 'Bruker SAINT V7.60A'
_computing_molecular_graphics 'Bruker SHELXTL'
_computing_publication_material 'Bruker SHELXTL'
_computing_structure_refinement 'SHELXL-2012 (Sheldrick, 2012)'
_computing_structure_solution Sir2011
_diffrn_ambient_temperature 100(2)
_diffrn_detector_area_resol_mean 512
_diffrn_detector_type '4K CCD area detector APEX II'
_diffrn_measured_fraction_theta_full 0.998
_diffrn_measured_fraction_theta_max 0.953
_diffrn_measurement_device_type 'Kappa 4-axis goniometer bruker-nonius'
_diffrn_measurement_method
;
 Fullsphere data collection, phi and omega scans
;
_diffrn_measurement_specimen_support 'magnetic support with MicroMount'
_diffrn_radiation_monochromator 'Multilayer Montel 200 mirrors'
_diffrn_radiation_type MoK\a
_diffrn_radiation_wavelength 0.71073
_diffrn_reflns_av_R_equivalents 0.0385
_diffrn_reflns_av_unetI/netI 0.0285
_diffrn_reflns_Laue_measured_fraction_full 0.998
_diffrn_reflns_Laue_measured_fraction_max 0.953
_diffrn_reflns_limit_h_max 15
_diffrn_reflns_limit_h_min -22
_diffrn_reflns_limit_k_max 41
_diffrn_reflns_limit_k_min -42
_diffrn_reflns_limit_l_max 34
_diffrn_reflns_limit_l_min -33
_diffrn_reflns_number 320726
_diffrn_reflns_point_group_measured_fraction_full 0.785
_diffrn_reflns_point_group_measured_fraction_max 0.712
_diffrn_reflns_theta_full 30.000
_diffrn_reflns_theta_max 35.340
_diffrn_reflns_theta_min 0.779
_diffrn_source 'Rotating anode X-ray tube'
_diffrn_source_current 70
_diffrn_source_power 50
_diffrn_source_size '0.3 mm x 0.3 mm fine focus'
_diffrn_source_type 'Bruker-Nonius FR 591'
_exptl_absorpt_coefficient_mu 0.519
_exptl_absorpt_correction_T_max 0.950
_exptl_absorpt_correction_T_min 0.882
_exptl_absorpt_correction_type empirical
_exptl_absorpt_process_details
; 
 SADABS Version 2008/1 Bruker-Nonius
 Blessing, Acta Cryst. (1995) A51 33-38
;
_exptl_crystal_colour purple
_exptl_crystal_density_diffrn 1.293
_exptl_crystal_description block
_exptl_crystal_F_000 3128
_exptl_crystal_size_max 0.13
_exptl_crystal_size_mid 0.10
_exptl_crystal_size_min 0.10
_refine_diff_density_max 0.720
_refine_diff_density_min -0.455
_refine_diff_density_rms 0.065
_refine_ls_abs_structure_details
;
 Refined as an inversion twin.
;
_refine_ls_abs_structure_Flack 0.393(6)
_refine_ls_extinction_method none
_refine_ls_goodness_of_fit_ref 1.017
_refine_ls_hydrogen_treatment noref
_refine_ls_matrix_type full
_refine_ls_number_parameters 1805
_refine_ls_number_reflns 48572
_refine_ls_number_restraints 8
_refine_ls_restrained_S_all 1.017
_refine_ls_R_factor_all 0.0460
_refine_ls_R_factor_gt 0.0370
_refine_ls_shift/su_max 0.002
_refine_ls_shift/su_mean 0.000
_refine_ls_structure_factor_coef Fsqd
_refine_ls_weighting_details
;
 w=1/[\s^2^(Fo^2^)+(0.0526P)^2^+2.2408P]
 where P=(Fo^2^+2Fc^2^)/3
;
_refine_ls_weighting_scheme calc
_refine_ls_wR_factor_gt 0.0916
_refine_ls_wR_factor_ref 0.0972
_reflns_Friedel_coverage 0.000
_reflns_number_gt 43202
_reflns_number_total 48572
_reflns_threshold_expression >2sigma(I)
_cod_data_source_file ic501883z_si_007.cif
_cod_data_source_block C82_0m
_cod_depositor_comments
;
The following automatic conversions were performed:

'_symmetry_cell_setting' value 'Monoclinic' changed to 'monoclinic'
according to
/home/saulius/struct/COD-crude-data--automatic-downloads/rss-feeds/ACS/lib/dictionaries/cif_core.dic
dictionary named 'cif_core.dic' version 2.4.2 from 2011-04-26.

Automatic conversion script
Id: cif_fix_values 2827 2014-09-09 07:05:25Z andrius 

 Adding full bibliography for 4341366--4341372.cif.
;
_cod_original_cell_volume 7550.9(13)
_cod_original_sg_symbol_H-M Pn
_cod_database_code 4341366
_shelx_space_group_comment
;
The symmetry employed for this shelxl refinement is uniquely defined
by the following loop, which should always be used as a source of
symmetry information in preference to the above space-group names.
They are only intended as comments.
;
_shelx_estimated_absorpt_t_min 0.936
_shelx_estimated_absorpt_t_max 0.950
_shelxl_version_number 2012-9

loop_
_space_group_symop_operation_xyz
'x, y, z'
'x+1/2, -y, z+1/2'

loop_
_atom_site_label
_atom_site_type_symbol
_atom_site_fract_x
_atom_site_fract_y
_atom_site_fract_z
_atom_site_U_iso_or_equiv
_atom_site_adp_type
_atom_site_occupancy
_atom_site_site_symmetry_order
_atom_site_calc_flag
_atom_site_refinement_flags_posn
_atom_site_refinement_flags_adp
_atom_site_refinement_flags_occupancy
_atom_site_disorder_assembly
_atom_site_disorder_group
Co1A Co 0.24327(2) 0.35808(2) 0.26086(2) 0.01240(5) Uani 1 1 d . . . . .
Co2A Co 0.54899(2) 0.36068(2) 0.25775(2) 0.01299(5) Uani 1 1 d . . . . .
N1A N 0.08917(14) 0.35735(6) 0.25895(8) 0.0125(3) Uani 1 1 d . . . . .
N2A N 0.70292(14) 0.35563(6) 0.25765(8) 0.0138(3) Uani 1 1 d . . . . .
O1A O 0.24629(11) 0.42249(6) 0.31226(7) 0.0184(3) Uani 1 1 d . . . . .
O2A O 0.24821(11) 0.28841(5) 0.29943(7) 0.0180(3) Uani 1 1 d . . . . .
O3A O 0.24783(12) 0.36288(6) 0.16631(7) 0.0186(3) Uani 1 1 d . . . . .
O4A O 0.54763(11) 0.43170(5) 0.22375(7) 0.0177(3) Uani 1 1 d . . . . .
O5A O 0.53631(12) 0.29996(6) 0.20023(8) 0.0195(3) Uani 1 1 d . . . . .
O6A O 0.54449(12) 0.35112(6) 0.35182(7) 0.0180(3) Uani 1 1 d . . . . .
O7A O 0.39586(13) 0.36364(6) 0.26714(8) 0.0193(3) Uani 1 1 d D . . . .
H7OA H 0.401(2) 0.3747(11) 0.3050(7) 0.029 Uiso 1 1 d D U . . .
O8A O 0.29065(17) 0.52622(7) 0.22445(11) 0.0378(4) Uani 1 1 d . . . . .
O9A O 0.47993(16) 0.51905(7) 0.32617(11) 0.0347(4) Uani 1 1 d . . . . .
O10A O 0.48699(15) 0.34295(7) 0.05720(9) 0.0300(4) Uani 1 1 d . . . . .
O11A O 0.30566(17) 0.26198(8) 0.08744(11) 0.0410(5) Uani 1 1 d . . . . .
O12A O 0.52257(14) 0.22392(6) 0.36145(8) 0.0274(3) Uani 1 1 d . . . . .
O13A O 0.33667(14) 0.29122(7) 0.43746(8) 0.0283(3) Uani 1 1 d . . . . .
Na1A Na 0.39117(8) 0.45855(3) 0.26132(6) 0.02830(19) Uani 1 1 d . . . . .
Na2A Na 0.39432(7) 0.32518(4) 0.15044(5) 0.02575(18) Uani 1 1 d . . . . .
Na3A Na 0.41171(7) 0.28931(3) 0.33615(4) 0.02192(16) Uani 1 1 d . . . . .
C1A C 0.05347(15) 0.41090(7) 0.25977(9) 0.0158(3) Uani 1 1 d . . . . .
H1A1 H -0.0177 0.4108 0.2524 0.019 Uiso 1 1 calc R U . . .
H1A2 H 0.0838 0.4299 0.2243 0.019 Uiso 1 1 calc R U . . .
C2A C 0.05247(15) 0.33005(7) 0.31536(9) 0.0167(3) Uani 1 1 d . . . . .
H2A1 H -0.0191 0.3339 0.3170 0.020 Uiso 1 1 calc R U . . .
H2A2 H 0.0800 0.3462 0.3540 0.020 Uiso 1 1 calc R U . . .
C3A C 0.05443(15) 0.33164(7) 0.20001(9) 0.0161(3) Uani 1 1 d . . . . .
H3A1 H -0.0168 0.3264 0.2026 0.019 Uiso 1 1 calc R U . . .
H3A2 H 0.0856 0.2976 0.1966 0.019 Uiso 1 1 calc R U . . .
C4A C 0.07472(16) 0.43848(7) 0.32073(9) 0.0165(3) Uani 1 1 d . . . . .
C5A C 0.17101(15) 0.44323(7) 0.34308(9) 0.0167(3) Uani 1 1 d . . . . .
C6A C 0.18630(17) 0.47111(8) 0.40012(10) 0.0200(4) Uani 1 1 d . . . . .
C7A C 0.10755(18) 0.49257(8) 0.43183(11) 0.0239(4) Uani 1 1 d . . . . .
H7A H 0.1194 0.5111 0.4700 0.029 Uiso 1 1 calc R U . . .
C8A C 0.01234(18) 0.48796(9) 0.40988(11) 0.0250(4) Uani 1 1 d . . . . .
C9A C -0.00257(17) 0.46048(8) 0.35409(10) 0.0211(4) Uani 1 1 d . . . . .
H9A H -0.0670 0.4565 0.3381 0.025 Uiso 1 1 calc R U . . .
C10A C 0.28731(19) 0.47764(10) 0.42560(12) 0.0282(5) Uani 1 1 d . . . . .
H10A H 0.3165 0.4439 0.4331 0.042 Uiso 1 1 calc R U . . .
H10B H 0.2851 0.4967 0.4657 0.042 Uiso 1 1 calc R U . . .
H10C H 0.3265 0.4965 0.3947 0.042 Uiso 1 1 calc R U . . .
C11A C -0.0718(2) 0.51243(11) 0.44386(13) 0.0354(6) Uani 1 1 d . . . . .
H11A H -0.0649 0.5068 0.4898 0.053 Uiso 1 1 calc R U . . .
H11B H -0.1329 0.4972 0.4289 0.053 Uiso 1 1 calc R U . . .
H11C H -0.0723 0.5493 0.4351 0.053 Uiso 1 1 calc R U . . .
C12A C 0.07710(15) 0.27388(7) 0.31612(9) 0.0164(3) Uani 1 1 d . . . . .
C13A C 0.17408(15) 0.25678(7) 0.31072(9) 0.0164(3) Uani 1 1 d . . . . .
C14A C 0.19132(16) 0.20340(7) 0.31829(10) 0.0178(3) Uani 1 1 d . . . . .
C15A C 0.11412(17) 0.16992(7) 0.32790(11) 0.0210(4) Uani 1 1 d . . . . .
H15A H 0.1277 0.1345 0.3334 0.025 Uiso 1 1 calc R U . . .
C16A C 0.01818(17) 0.18615(8) 0.32978(12) 0.0248(4) Uani 1 1 d . . . . .
C17A C 0.00159(17) 0.23879(8) 0.32469(11) 0.0222(4) Uani 1 1 d . . . . .
H17A H -0.0633 0.2511 0.3272 0.027 Uiso 1 1 calc R U . . .
C18A C 0.29360(18) 0.18371(8) 0.31611(12) 0.0251(4) Uani 1 1 d . . . . .
H18A H 0.2932 0.1464 0.3206 0.038 Uiso 1 1 calc R U . . .
H18B H 0.3315 0.1989 0.3509 0.038 Uiso 1 1 calc R U . . .
H18C H 0.3230 0.1930 0.2753 0.038 Uiso 1 1 calc R U . . .
C19A C -0.0652(2) 0.14917(9) 0.33853(17) 0.0363(6) Uani 1 1 d . . . . .
H19A H -0.0846 0.1488 0.3833 0.054 Uiso 1 1 calc R U . . .
H19B H -0.0445 0.1148 0.3259 0.054 Uiso 1 1 calc R U . . .
H19C H -0.1204 0.1599 0.3121 0.054 Uiso 1 1 calc R U . . .
C20A C 0.07732(16) 0.36252(7) 0.14144(9) 0.0159(3) Uani 1 1 d . . . . .
C21A C 0.17426(15) 0.37585(7) 0.12782(9) 0.0157(3) Uani 1 1 d . . . . .
C22A C 0.19213(16) 0.40434(8) 0.07196(9) 0.0182(3) Uani 1 1 d . . . . .
C23A C 0.11437(17) 0.42092(8) 0.03449(10) 0.0213(4) Uani 1 1 d . . . . .
H23A H 0.1277 0.4407 -0.0024 0.026 Uiso 1 1 calc R U . . .
C24A C 0.01828(17) 0.40979(8) 0.04876(10) 0.0203(4) Uani 1 1 d . . . . .
C25A C 0.00135(16) 0.37989(8) 0.10280(9) 0.0196(4) Uani 1 1 d . . . . .
H25A H -0.0637 0.3712 0.1135 0.024 Uiso 1 1 calc R U . . .
C26A C 0.29427(19) 0.41782(10) 0.05471(12) 0.0288(5) Uani 1 1 d . . . . .
H26A H 0.3262 0.3879 0.0360 0.043 Uiso 1 1 calc R U . . .
H26B H 0.3299 0.4285 0.0930 0.043 Uiso 1 1 calc R U . . .
H26C H 0.2937 0.4459 0.0238 0.043 Uiso 1 1 calc R U . . .
C27A C -0.06472(19) 0.42916(10) 0.00815(11) 0.0282(5) Uani 1 1 d . . . . .
H27A H -0.0481 0.4629 -0.0091 0.042 Uiso 1 1 calc R U . . .
H27B H -0.1235 0.4319 0.0341 0.042 Uiso 1 1 calc R U . . .
H27C H -0.0765 0.4052 -0.0270 0.042 Uiso 1 1 calc R U . . .
C28A C 0.74494(16) 0.40744(7) 0.26549(10) 0.0165(3) Uani 1 1 d . . . . .
H28A H 0.8166 0.4043 0.2686 0.020 Uiso 1 1 calc R U . . .
H28B H 0.7217 0.4220 0.3061 0.020 Uiso 1 1 calc R U . . .
C29A C 0.73684(16) 0.33323(8) 0.19681(10) 0.0179(3) Uani 1 1 d . . . . .
H29A H 0.8088 0.3349 0.1957 0.021 Uiso 1 1 calc R U . . .
H29B H 0.7116 0.3543 0.1612 0.021 Uiso 1 1 calc R U . . .
C30A C 0.73410(16) 0.32212(7) 0.31120(9) 0.0170(3) Uani 1 1 d . . . . .
H30A H 0.8046 0.3149 0.3074 0.020 Uiso 1 1 calc R U . . .
H30B H 0.6990 0.2891 0.3083 0.020 Uiso 1 1 calc R U . . .
C31A C 0.72052(15) 0.44426(7) 0.21275(10) 0.0161(3) Uani 1 1 d . . . . .
C32A C 0.62282(15) 0.45578(7) 0.19724(10) 0.0161(3) Uani 1 1 d . . . . .
C33A C 0.60604(15) 0.49497(7) 0.15180(9) 0.0171(3) Uani 1 1 d . . . . .
C34A C 0.68421(17) 0.51946(7) 0.12297(10) 0.0190(3) Uani 1 1 d . . . . .
H34A H 0.6712 0.5454 0.0924 0.023 Uiso 1 1 calc R U . . .
C35A C 0.78056(17) 0.50754(7) 0.13719(10) 0.0196(4) Uani 1 1 d . . . . .
C36A C 0.79669(16) 0.46974(8) 0.18257(10) 0.0188(3) Uani 1 1 d . . . . .
H36A H 0.8618 0.4609 0.1934 0.023 Uiso 1 1 calc R U . . .
C37A C 0.50322(17) 0.51054(8) 0.13668(11) 0.0225(4) Uani 1 1 d . . . . .
H37A H 0.4741 0.5265 0.1742 0.034 Uiso 1 1 calc R U . . .
H37B H 0.4653 0.4803 0.1247 0.034 Uiso 1 1 calc R U . . .
H37C H 0.5032 0.5350 0.1013 0.034 Uiso 1 1 calc R U . . .
C38A C 0.86548(18) 0.53591(8) 0.10807(12) 0.0252(4) Uani 1 1 d . . . . .
H38A H 0.8462 0.5495 0.0664 0.038 Uiso 1 1 calc R U . . .
H38B H 0.9204 0.5124 0.1029 0.038 Uiso 1 1 calc R U . . .
H38C H 0.8848 0.5642 0.1360 0.038 Uiso 1 1 calc R U . . .
C39A C 0.70582(16) 0.27875(8) 0.18664(9) 0.0181(3) Uani 1 1 d . . . . .
C40A C 0.60571(16) 0.26592(7) 0.18688(9) 0.0172(3) Uani 1 1 d . . . . .
C41A C 0.57979(17) 0.21471(8) 0.17197(9) 0.0199(4) Uani 1 1 d . . . . .
C42A C 0.65260(19) 0.17859(8) 0.16017(10) 0.0240(4) Uani 1 1 d . . . . .
H42A H 0.6340 0.1444 0.1505 0.029 Uiso 1 1 calc R U . . .
C43A C 0.7512(2) 0.19069(9) 0.16206(11) 0.0261(4) Uani 1 1 d . . . . .
C44A C 0.77576(18) 0.24142(9) 0.17505(11) 0.0228(4) Uani 1 1 d . . . . .
H44A H 0.8425 0.2508 0.1760 0.027 Uiso 1 1 calc R U . . .
C45A C 0.47416(19) 0.20007(8) 0.16896(11) 0.0250(4) Uani 1 1 d . . . . .
H45A H 0.4446 0.2145 0.1304 0.038 Uiso 1 1 calc R U . . .
H45B H 0.4407 0.2135 0.2065 0.038 Uiso 1 1 calc R U . . .
H45C H 0.4683 0.1627 0.1681 0.038 Uiso 1 1 calc R U . . .
C46A C 0.8282(3) 0.15043(11) 0.15078(16) 0.0389(6) Uani 1 1 d . . . . .
H46A H 0.8213 0.1230 0.1822 0.058 Uiso 1 1 calc R U . . .
H46B H 0.8929 0.1659 0.1550 0.058 Uiso 1 1 calc R U . . .
H46C H 0.8204 0.1363 0.1079 0.058 Uiso 1 1 calc R U . . .
C47A C 0.71486(15) 0.34594(7) 0.37499(9) 0.0163(3) Uani 1 1 d . . . . .
C48A C 0.61904(16) 0.35957(7) 0.39104(9) 0.0157(3) Uani 1 1 d . . . . .
C49A C 0.60369(17) 0.38366(8) 0.45074(10) 0.0195(4) Uani 1 1 d . . . . .
C50A C 0.68318(19) 0.39330(8) 0.49068(10) 0.0230(4) Uani 1 1 d . . . . .
H50A H 0.6720 0.4101 0.5301 0.028 Uiso 1 1 calc R U . . .
C51A C 0.77792(18) 0.37945(9) 0.47544(10) 0.0230(4) Uani 1 1 d . . . . .
C52A C 0.79205(18) 0.35576(8) 0.41685(10) 0.0201(4) Uani 1 1 d . . . . .
H52A H 0.8560 0.3460 0.4050 0.024 Uiso 1 1 calc R U . . .
C53A C 0.5024(2) 0.39890(10) 0.46874(12) 0.0282(5) Uani 1 1 d . . . . .
H53A H 0.5030 0.4135 0.5117 0.042 Uiso 1 1 calc R U . . .
H53B H 0.4601 0.3687 0.4678 0.042 Uiso 1 1 calc R U . . .
H53C H 0.4779 0.4244 0.4385 0.042 Uiso 1 1 calc R U . . .
C54A C 0.8618(2) 0.38944(12) 0.52035(13) 0.0352(6) Uani 1 1 d . . . . .
H54A H 0.8483 0.4201 0.5456 0.053 Uiso 1 1 calc R U . . .
H54B H 0.9214 0.3946 0.4958 0.053 Uiso 1 1 calc R U . . .
H54C H 0.8702 0.3601 0.5488 0.053 Uiso 1 1 calc R U . . .
C55A C 0.2368(3) 0.51539(16) 0.16914(19) 0.0549(9) Uani 1 1 d D . . . .
H55A H 0.2093 0.4817 0.1710 0.066 Uiso 0.55 1 d R U P A 1
H55B H 0.2767 0.5180 0.1319 0.066 Uiso 0.55 1 d R U P A 1
H55E H 0.2093 0.4817 0.1710 0.066 Uiso 0.45 1 d R U P A 2
H55F H 0.2767 0.5180 0.1319 0.066 Uiso 0.45 1 d R U P A 2
C56A C 0.1366(7) 0.5392(3) 0.1711(4) 0.057(3) Uani 0.55 1 d D . P B 1
H56A H 0.0851 0.5133 0.1636 0.069 Uiso 0.55 1 calc R U P B 1
H56B H 0.1298 0.5670 0.1395 0.069 Uiso 0.55 1 calc R U P B 1
C56' C 0.1567(6) 0.5546(3) 0.1682(3) 0.0326(16) Uani 0.45 1 d D . P B 2
H56E H 0.0995 0.5423 0.1438 0.039 Uiso 0.45 1 calc R U P B 2
H56F H 0.1793 0.5874 0.1500 0.039 Uiso 0.45 1 calc R U P B 2
C57A C 0.1333(3) 0.55997(12) 0.23965(16) 0.0450(7) Uani 1 1 d D . . . .
H57A H 0.0971 0.5311 0.2548 0.054 Uiso 0.55 1 d R U P B 1
H57B H 0.0990 0.5910 0.2490 0.054 Uiso 0.55 1 d R U P B 1
H57E H 0.1061 0.5938 0.2408 0.054 Uiso 0.45 1 d R U P B 2
H57F H 0.0938 0.5378 0.2652 0.054 Uiso 0.45 1 d R U P B 2
C58A C 0.2373(3) 0.56051(10) 0.26463(15) 0.0376(6) Uani 1 1 d . . . . .
H58A H 0.2649 0.5955 0.2624 0.045 Uiso 1 1 calc R U . . .
H58B H 0.2397 0.5488 0.3094 0.045 Uiso 1 1 calc R U . . .
C59A C 0.4810(2) 0.57385(10) 0.32050(14) 0.0356(6) Uani 1 1 d . . . . .
H59A H 0.4296 0.5891 0.3473 0.043 Uiso 1 1 calc R U . . .
H59B H 0.4692 0.5841 0.2758 0.043 Uiso 1 1 calc R U . . .
C60A C 0.5813(3) 0.59197(11) 0.34259(14) 0.0383(6) Uani 1 1 d . . . . .
H60A H 0.6062 0.6195 0.3148 0.046 Uiso 1 1 calc R U . . .
H60B H 0.5794 0.6045 0.3870 0.046 Uiso 1 1 calc R U . . .
C61A C 0.6428(3) 0.54419(13) 0.33718(16) 0.0417(7) Uani 1 1 d . . . . .
H61A H 0.6672 0.5394 0.2934 0.050 Uiso 1 1 calc R U . . .
H61B H 0.6985 0.5449 0.3672 0.050 Uiso 1 1 calc R U . . .
C62A C 0.5705(2) 0.50332(10) 0.35478(14) 0.0347(6) Uani 1 1 d . . . . .
H62A H 0.5911 0.4696 0.3380 0.042 Uiso 1 1 calc R U . . .
H62B H 0.5642 0.5008 0.4016 0.042 Uiso 1 1 calc R U . . .
C63A C 0.5511(2) 0.38578(9) 0.05938(14) 0.0328(5) Uani 1 1 d . . . . .
H63A H 0.5739 0.3918 0.1035 0.039 Uiso 1 1 calc R U . . .
H63B H 0.5172 0.4169 0.0442 0.039 Uiso 1 1 calc R U . . .
C64A C 0.6367(2) 0.37374(10) 0.01673(14) 0.0353(5) Uani 1 1 d . . . . .
H64A H 0.6976 0.3890 0.0334 0.042 Uiso 1 1 calc R U . . .
H64B H 0.6252 0.3860 -0.0272 0.042 Uiso 1 1 calc R U . . .
C65A C 0.6399(2) 0.31529(9) 0.01955(11) 0.0296(5) Uani 1 1 d . . . . .
H65A H 0.6692 0.3008 -0.0194 0.035 Uiso 1 1 calc R U . . .
H65B H 0.6770 0.3033 0.0572 0.035 Uiso 1 1 calc R U . . .
C66A C 0.5334(2) 0.30123(9) 0.02452(11) 0.0285(4) Uani 1 1 d . . . . .
H66A H 0.5045 0.2966 -0.0183 0.034 Uiso 1 1 calc R U . . .
H66B H 0.5256 0.2690 0.0487 0.034 Uiso 1 1 calc R U . . .
C67A C 0.2808(3) 0.26266(15) 0.02186(16) 0.0474(8) Uani 1 1 d . . . . .
H67A H 0.3083 0.2325 -0.0002 0.057 Uiso 1 1 calc R U . . .
H67B H 0.3053 0.2941 0.0012 0.057 Uiso 1 1 calc R U . . .
C68A C 0.1700(3) 0.26119(14) 0.02071(19) 0.0533(9) Uani 1 1 d . . . . .
H68A H 0.1423 0.2959 0.0256 0.064 Uiso 1 1 calc R U . . .
H68B H 0.1454 0.2460 -0.0195 0.064 Uiso 1 1 calc R U . . .
C69A C 0.1450(3) 0.22786(14) 0.0770(2) 0.0536(9) Uani 1 1 d . . . . .
H69A H 0.1330 0.1921 0.0635 0.064 Uiso 1 1 calc R U . . .
H69B H 0.0865 0.2409 0.0991 0.064 Uiso 1 1 calc R U . . .
C70A C 0.2342(2) 0.23127(13) 0.11970(17) 0.0440(7) Uani 1 1 d . . . . .
H70A H 0.2169 0.2472 0.1609 0.053 Uiso 1 1 calc R U . . .
H70B H 0.2605 0.1966 0.1281 0.053 Uiso 1 1 calc R U . . .
C71A C 0.54947(18) 0.17483(8) 0.33616(12) 0.0268(4) Uani 1 1 d . . . . .
H71A H 0.5301 0.1720 0.2909 0.032 Uiso 1 1 calc R U . . .
H71B H 0.5180 0.1469 0.3603 0.032 Uiso 1 1 calc R U . . .
C72A C 0.6588(2) 0.17235(10) 0.34337(14) 0.0345(5) Uani 1 1 d . . . . .
H72A H 0.6916 0.1870 0.3057 0.041 Uiso 1 1 calc R U . . .
H72B H 0.6811 0.1367 0.3495 0.041 Uiso 1 1 calc R U . . .
C73A C 0.67852(19) 0.20491(9) 0.40335(12) 0.0293(5) Uani 1 1 d . . . . .
H73A H 0.7015 0.1832 0.4390 0.035 Uiso 1 1 calc R U . . .
H73B H 0.7279 0.2316 0.3948 0.035 Uiso 1 1 calc R U . . .
C74A C 0.5799(2) 0.22892(9) 0.41836(11) 0.0272(4) Uani 1 1 d . . . . .
H74A H 0.5486 0.2108 0.4542 0.033 Uiso 1 1 calc R U . . .
H74B H 0.5877 0.2654 0.4299 0.033 Uiso 1 1 calc R U . . .
C75A C 0.3176(2) 0.25247(10) 0.48343(12) 0.0313(5) Uani 1 1 d . . . . .
H75A H 0.3776 0.2330 0.4934 0.038 Uiso 1 1 calc R U . . .
H75B H 0.2676 0.2284 0.4674 0.038 Uiso 1 1 calc R U . . .
C76A C 0.2810(2) 0.28060(13) 0.54263(12) 0.0398(6) Uani 1 1 d . . . . .
H76A H 0.3340 0.2852 0.5742 0.048 Uiso 1 1 calc R U . . .
H76B H 0.2269 0.2617 0.5628 0.048 Uiso 1 1 calc R U . . .
C77A C 0.2461(3) 0.33246(12) 0.51630(13) 0.0408(6) Uani 1 1 d . . . . .
H77A H 0.1774 0.3390 0.5277 0.049 Uiso 1 1 calc R U . . .
H77B H 0.2869 0.3608 0.5327 0.049 Uiso 1 1 calc R U . . .
C78A C 0.2573(2) 0.32652(10) 0.44494(13) 0.0342(5) Uani 1 1 d . . . . .
H78A H 0.1970 0.3127 0.4255 0.041 Uiso 1 1 calc R U . . .
H78B H 0.2725 0.3598 0.4248 0.041 Uiso 1 1 calc R U . . .
Co1B Co 0.14128(2) 0.85440(2) 0.24990(2) 0.01407(5) Uani 1 1 d . . . . .
Co2B Co 0.44657(2) 0.85055(2) 0.25496(2) 0.01291(5) Uani 1 1 d . . . . .
N1B N -0.01275(14) 0.85328(6) 0.25042(9) 0.0149(3) Uani 1 1 d . . . . .
N2B N 0.60051(14) 0.85018(6) 0.25926(8) 0.0133(3) Uani 1 1 d . . . . .
O1B O 0.14591(12) 0.85020(6) 0.15579(7) 0.0197(3) Uani 1 1 d . . . . .
O2B O 0.15009(11) 0.92465(6) 0.28557(8) 0.0195(3) Uani 1 1 d . . . . .
O3B O 0.14749(12) 0.79515(6) 0.31064(7) 0.0190(3) Uani 1 1 d . . . . .
O4B O 0.44416(12) 0.78400(6) 0.20736(8) 0.0204(3) Uani 1 1 d . . . . .
O5B O 0.44367(11) 0.91382(6) 0.20188(8) 0.0199(3) Uani 1 1 d . . . . .
O6B O 0.43922(12) 0.86072(6) 0.34927(7) 0.0189(3) Uani 1 1 d . . . . .
O7B O 0.29416(13) 0.84489(6) 0.25314(8) 0.0192(2) Uani 1 1 d D . . . .
H7OB H 0.283(2) 0.8132(5) 0.2599(15) 0.029 Uiso 1 1 d D U . . .
O8B O 0.35018(15) 0.77545(7) 0.43251(9) 0.0308(4) Uani 1 1 d . . . . .
O9B O 0.16212(14) 0.85585(6) 0.45137(9) 0.0276(3) Uani 1 1 d . . . . .
O10B O 0.40462(16) 1.01636(7) 0.27742(11) 0.0372(4) Uani 1 1 d . . . . .
O11B O 0.20653(15) 1.01754(7) 0.18498(10) 0.0333(4) Uani 1 1 d . . . . .
O12B O 0.38406(15) 0.80445(8) 0.04976(9) 0.0345(4) Uani 1 1 d . . . . .
O13B O 0.20468(15) 0.73280(7) 0.12126(9) 0.0323(4) Uani 1 1 d . . . . .
Na1B Na 0.27513(7) 0.83968(3) 0.36931(4) 0.02124(16) Uani 1 1 d . . . . .
Na2B Na 0.29790(8) 0.94790(4) 0.23755(5) 0.0280(2) Uani 1 1 d . . . . .
Na3B Na 0.30016(7) 0.80767(4) 0.14746(5) 0.02609(18) Uani 1 1 d . . . . .
C1B C -0.04753(16) 0.82213(7) 0.19536(10) 0.0176(3) Uani 1 1 d . . . . .
H1B1 H -0.1187 0.8173 0.1988 0.021 Uiso 1 1 calc R U . . .
H1B2 H -0.0166 0.7879 0.1973 0.021 Uiso 1 1 calc R U . . .
C2B C -0.05023(16) 0.90639(7) 0.24410(10) 0.0177(3) Uani 1 1 d . . . . .
H2B1 H -0.1221 0.9051 0.2413 0.021 Uiso 1 1 calc R U . . .
H2B2 H -0.0260 0.9210 0.2037 0.021 Uiso 1 1 calc R U . . .
C3B C -0.04917(16) 0.83147(8) 0.31101(10) 0.0184(3) Uani 1 1 d . . . . .
H3B1 H -0.1209 0.8346 0.3117 0.022 Uiso 1 1 calc R U . . .
H3B2 H -0.0229 0.8519 0.3468 0.022 Uiso 1 1 calc R U . . .
C4B C -0.02509(16) 0.84641(7) 0.13215(10) 0.0168(3) Uani 1 1 d . . . . .
C5B C 0.07130(16) 0.85911(7) 0.11606(9) 0.0172(3) Uani 1 1 d . . . . .
C6B C 0.08845(17) 0.88276(8) 0.05666(10) 0.0193(4) Uani 1 1 d . . . . .
C7B C 0.00985(19) 0.89204(8) 0.01566(10) 0.0223(4) Uani 1 1 d . . . . .
H7B H 0.0220 0.9077 -0.0243 0.027 Uiso 1 1 calc R U . . .
C8B C -0.08530(18) 0.87932(8) 0.03105(10) 0.0227(4) Uani 1 1 d . . . . .
C9B C -0.10133(18) 0.85663(8) 0.08959(11) 0.0212(4) Uani 1 1 d . . . . .
H9B H -0.1659 0.8478 0.1012 0.025 Uiso 1 1 calc R U . . .
C10B C 0.18934(19) 0.89828(10) 0.03922(11) 0.0273(5) Uani 1 1 d . . . . .
H10D H 0.1881 0.9160 -0.0019 0.041 Uiso 1 1 calc R U . . .
H10E H 0.2305 0.8678 0.0362 0.041 Uiso 1 1 calc R U . . .
H10F H 0.2156 0.9212 0.0719 0.041 Uiso 1 1 calc R U . . .
C11B C -0.1682(2) 0.88966(11) -0.01515(13) 0.0328(5) Uani 1 1 d . . . . .
H11D H -0.1682 0.8636 -0.0487 0.049 Uiso 1 1 calc R U . . .
H11E H -0.1598 0.9236 -0.0343 0.049 Uiso 1 1 calc R U . . .
H11F H -0.2302 0.8885 0.0076 0.049 Uiso 1 1 calc R U . . .
C12B C -0.02183(16) 0.94160(7) 0.29779(10) 0.0170(3) Uani 1 1 d . . . . .
C13B C 0.07723(16) 0.95084(7) 0.31254(10) 0.0173(3) Uani 1 1 d . . . . .
C14B C 0.09847(16) 0.98963(7) 0.35781(10) 0.0183(3) Uani 1 1 d . . . . .
C15B C 0.02250(17) 1.01552(7) 0.38780(10) 0.0203(4) Uani 1 1 d . . . . .
H15B H 0.0382 1.0413 0.4181 0.024 Uiso 1 1 calc R U . . .
C16B C -0.07489(17) 1.00531(8) 0.37531(10) 0.0212(4) Uani 1 1 d . . . . .
C17B C -0.09505(16) 0.96823(8) 0.32905(10) 0.0196(4) Uani 1 1 d . . . . .
H17B H -0.1610 0.9610 0.3186 0.024 Uiso 1 1 calc R U . . .
C18B C 0.20257(18) 1.00322(9) 0.37168(12) 0.0256(4) Uani 1 1 d . . . . .
H18D H 0.2391 0.9721 0.3821 0.038 Uiso 1 1 calc R U . . .
H18E H 0.2054 1.0269 0.4078 0.038 Uiso 1 1 calc R U . . .
H18F H 0.2312 1.0195 0.3342 0.038 Uiso 1 1 calc R U . . .
C19B C -0.15692(19) 1.03292(9) 0.40816(12) 0.0272(4) Uani 1 1 d . . . . .
H19D H -0.1301 1.0564 0.4400 0.041 Uiso 1 1 calc R U . . .
H19E H -0.1992 1.0079 0.4291 0.041 Uiso 1 1 calc R U . . .
H19F H -0.1948 1.0523 0.3767 0.041 Uiso 1 1 calc R U . . .
C20B C -0.02235(16) 0.77639(8) 0.32118(10) 0.0188(4) Uani 1 1 d . . . . .
C21B C 0.07612(16) 0.76189(7) 0.32208(9) 0.0176(3) Uani 1 1 d . . . . .
C22B C 0.09907(18) 0.71008(8) 0.33659(10) 0.0201(4) Uani 1 1 d . . . . .
C23B C 0.0236(2) 0.67562(8) 0.34815(11) 0.0255(4) Uani 1 1 d . . . . .
H23B H 0.0397 0.6410 0.3571 0.031 Uiso 1 1 calc R U . . .
C24B C -0.0739(2) 0.68945(9) 0.34718(12) 0.0271(5) Uani 1 1 d . . . . .
C25B C -0.09549(18) 0.74051(9) 0.33340(11) 0.0241(4) Uani 1 1 d . . . . .
H25B H -0.1616 0.7512 0.3323 0.029 Uiso 1 1 calc R U . . .
C26B C 0.20353(19) 0.69438(9) 0.34039(11) 0.0256(4) Uani 1 1 d . . . . .
H26D H 0.2077 0.6582 0.3523 0.038 Uiso 1 1 calc R U . . .
H26E H 0.2372 0.7152 0.3725 0.038 Uiso 1 1 calc R U . . .
H26F H 0.2342 0.6995 0.2989 0.038 Uiso 1 1 calc R U . . .
C27B C -0.1535(3) 0.65162(11) 0.36197(16) 0.0411(7) Uani 1 1 d . . . . .
H27D H -0.1581 0.6471 0.4081 0.062 Uiso 1 1 calc R U . . .
H27E H -0.1385 0.6187 0.3420 0.062 Uiso 1 1 calc R U . . .
H27F H -0.2156 0.6645 0.3453 0.062 Uiso 1 1 calc R U . . .
C28B C 0.64019(16) 0.82323(7) 0.20317(9) 0.0170(3) Uani 1 1 d . . . . .
H28C H 0.7118 0.8273 0.2029 0.020 Uiso 1 1 calc R U . . .
H28D H 0.6141 0.8394 0.1641 0.020 Uiso 1 1 calc R U . . .
C29B C 0.63499(16) 0.90399(7) 0.25942(9) 0.0171(3) Uani 1 1 d . . . . .
H29C H 0.7058 0.9044 0.2682 0.020 Uiso 1 1 calc R U . . .
H29D H 0.6024 0.9228 0.2942 0.020 Uiso 1 1 calc R U . . .
C30B C 0.63202(16) 0.82427(8) 0.31830(9) 0.0177(3) Uani 1 1 d . . . . .
H30C H 0.7030 0.8182 0.3165 0.021 Uiso 1 1 calc R U . . .
H30D H 0.5995 0.7906 0.3210 0.021 Uiso 1 1 calc R U . . .
C31B C 0.61595(16) 0.76722(7) 0.20214(9) 0.0164(3) Uani 1 1 d . . . . .
C32B C 0.51801(16) 0.75113(7) 0.20191(9) 0.0172(3) Uani 1 1 d . . . . .
C33B C 0.50016(16) 0.69779(7) 0.19544(10) 0.0185(3) Uani 1 1 d . . . . .
C34B C 0.57792(17) 0.66362(7) 0.19143(10) 0.0203(4) Uani 1 1 d . . . . .
H34B H 0.5642 0.6283 0.1858 0.024 Uiso 1 1 calc R U . . .
C35B C 0.67457(17) 0.67901(8) 0.19525(10) 0.0209(4) Uani 1 1 d . . . . .
C36B C 0.69173(16) 0.73159(8) 0.20004(10) 0.0196(4) Uani 1 1 d . . . . .
H36B H 0.7570 0.7435 0.2019 0.024 Uiso 1 1 calc R U . . .
C37B C 0.39667(18) 0.67898(8) 0.19283(12) 0.0259(4) Uani 1 1 d . . . . .
H37D H 0.3963 0.6418 0.1869 0.039 Uiso 1 1 calc R U . . .
H37E H 0.3625 0.6953 0.1572 0.039 Uiso 1 1 calc R U . . .
H37F H 0.3639 0.6876 0.2327 0.039 Uiso 1 1 calc R U . . .
C38B C 0.7579(2) 0.64158(8) 0.19221(12) 0.0266(4) Uani 1 1 d . . . . .
H38D H 0.7391 0.6096 0.2130 0.040 Uiso 1 1 calc R U . . .
H38E H 0.8148 0.6561 0.2140 0.040 Uiso 1 1 calc R U . . .
H38F H 0.7739 0.6348 0.1476 0.040 Uiso 1 1 calc R U . . .
C39B C 0.61554(16) 0.93124(7) 0.19749(10) 0.0172(3) Uani 1 1 d . . . . .
C40B C 0.51964(16) 0.93567(7) 0.17344(10) 0.0174(3) Uani 1 1 d . . . . .
C41B C 0.50629(16) 0.96409(7) 0.11669(10) 0.0184(3) Uani 1 1 d . . . . .
C42B C 0.58628(18) 0.98497(8) 0.08564(10) 0.0218(4) Uani 1 1 d . . . . .
H42B H 0.5757 1.0036 0.0475 0.026 Uiso 1 1 calc R U . . .
C43B C 0.68134(17) 0.97956(8) 0.10835(11) 0.0222(4) Uani 1 1 d . . . . .
C44B C 0.69352(17) 0.95284(8) 0.16510(11) 0.0210(4) Uani 1 1 d . . . . .
H44B H 0.7572 0.9492 0.1823 0.025 Uiso 1 1 calc R U . . .
C45B C 0.40551(19) 0.97159(9) 0.09071(12) 0.0261(4) Uani 1 1 d . . . . .
H45D H 0.4091 0.9879 0.0488 0.039 Uiso 1 1 calc R U . . .
H45E H 0.3684 0.9934 0.1197 0.039 Uiso 1 1 calc R U . . .
H45F H 0.3732 0.9383 0.0866 0.039 Uiso 1 1 calc R U . . .
C46B C 0.76724(19) 1.00289(9) 0.07484(12) 0.0287(5) Uani 1 1 d . . . . .
H46D H 0.7801 1.0370 0.0923 0.043 Uiso 1 1 calc R U . . .
H46E H 0.7529 1.0056 0.0292 0.043 Uiso 1 1 calc R U . . .
H46F H 0.8246 0.9812 0.0812 0.043 Uiso 1 1 calc R U . . .
C47B C 0.60930(16) 0.85454(7) 0.37703(10) 0.0171(3) Uani 1 1 d . . . . .
C48B C 0.51274(15) 0.87034(8) 0.38977(9) 0.0173(3) Uani 1 1 d . . . . .
C49B C 0.49505(16) 0.89776(8) 0.44661(9) 0.0183(3) Uani 1 1 d . . . . .
C50B C 0.57280(17) 0.90991(9) 0.48678(10) 0.0229(4) Uani 1 1 d . . . . .
H50B H 0.5599 0.9284 0.5247 0.027 Uiso 1 1 calc R U . . .
C51B C 0.66863(18) 0.89611(10) 0.47381(10) 0.0257(4) Uani 1 1 d . . . . .
C52B C 0.68464(17) 0.86757(9) 0.41891(10) 0.0227(4) Uani 1 1 d . . . . .
H52B H 0.7489 0.8566 0.4096 0.027 Uiso 1 1 calc R U . . .
C53B C 0.39384(18) 0.91308(10) 0.46377(11) 0.0251(4) Uani 1 1 d . . . . .
H53D H 0.3568 0.8827 0.4762 0.038 Uiso 1 1 calc R U . . .
H53E H 0.3623 0.9293 0.4270 0.038 Uiso 1 1 calc R U . . .
H53F H 0.3960 0.9373 0.4993 0.038 Uiso 1 1 calc R U . . .
C54B C 0.7521(2) 0.91054(13) 0.51750(13) 0.0366(6) Uani 1 1 d . . . . .
H54D H 0.7312 0.9378 0.5464 0.055 Uiso 1 1 calc R U . . .
H54E H 0.8071 0.9226 0.4921 0.055 Uiso 1 1 calc R U . . .
H54F H 0.7721 0.8806 0.5424 0.055 Uiso 1 1 calc R U . . .
C55B C 0.4280(2) 0.74725(11) 0.40388(16) 0.0383(6) Uani 1 1 d . . . . .
H55C H 0.4899 0.7666 0.4063 0.046 Uiso 1 1 calc R U . . .
H55D H 0.4132 0.7394 0.3588 0.046 Uiso 1 1 calc R U . . .
C56B C 0.4336(2) 0.69874(10) 0.44316(19) 0.0477(8) Uani 1 1 d . . . . .
H56C H 0.5007 0.6849 0.4439 0.057 Uiso 1 1 calc R U . . .
H56D H 0.3890 0.6723 0.4261 0.057 Uiso 1 1 calc R U . . .
C57B C 0.4023(2) 0.71585(12) 0.50972(18) 0.0464(8) Uani 1 1 d . . . . .
H57C H 0.3494 0.6938 0.5261 0.056 Uiso 1 1 calc R U . . .
H57D H 0.4578 0.7149 0.5399 0.056 Uiso 1 1 calc R U . . .
C58B C 0.3666(2) 0.77068(11) 0.49942(14) 0.0370(6) Uani 1 1 d . . . . .
H58C H 0.3057 0.7768 0.5231 0.044 Uiso 1 1 calc R U . . .
H58D H 0.4162 0.7956 0.5140 0.044 Uiso 1 1 calc R U . . .
C59B C 0.1041(2) 0.81409(9) 0.47465(11) 0.0272(4) Uani 1 1 d . . . . .
H59C H 0.1327 0.7999 0.5143 0.033 Uiso 1 1 calc R U . . .
H59D H 0.1000 0.7864 0.4426 0.033 Uiso 1 1 calc R U . . .
C60B C 0.00366(19) 0.83655(9) 0.48734(11) 0.0279(4) Uani 1 1 d . . . . .
H60C H -0.0226 0.8239 0.5282 0.033 Uiso 1 1 calc R U . . .
H60D H -0.0424 0.8277 0.4527 0.033 Uiso 1 1 calc R U . . .
C61B C 0.0212(2) 0.89451(10) 0.48994(16) 0.0367(6) Uani 1 1 d . . . . .
H61C H -0.0099 0.9119 0.4533 0.044 Uiso 1 1 calc R U . . .
H61D H -0.0044 0.9093 0.5298 0.044 Uiso 1 1 calc R U . . .
C62B C 0.13112(18) 0.89911(8) 0.48726(11) 0.0264(4) Uani 1 1 d . . . . .
H62C H 0.1505 0.9313 0.4661 0.032 Uiso 1 1 calc R U . . .
H62D H 0.1597 0.8984 0.5306 0.032 Uiso 1 1 calc R U . . .
C63B C 0.4599(2) 1.00585(12) 0.33307(17) 0.0412(6) Uani 1 1 d . . . . .
H63C H 0.4687 0.9685 0.3381 0.049 Uiso 1 1 calc R U . . .
H63D H 0.4259 1.0191 0.3710 0.049 Uiso 1 1 calc R U . . .
C64B C 0.5588(2) 1.03197(11) 0.32621(19) 0.0446(8) Uani 1 1 d . . . . .
H64C H 0.6125 1.0070 0.3311 0.053 Uiso 1 1 calc R U . . .
H64D H 0.5671 1.0594 0.3583 0.053 Uiso 1 1 calc R U . . .
C65B C 0.5562(2) 1.05410(10) 0.25882(17) 0.0401(6) Uani 1 1 d . . . . .
H65C H 0.5879 1.0881 0.2573 0.048 Uiso 1 1 calc R U . . .
H65D H 0.5885 1.0309 0.2282 0.048 Uiso 1 1 calc R U . . .
C66B C 0.4489(2) 1.05820(10) 0.24510(14) 0.0348(6) Uani 1 1 d . . . . .
H66C H 0.4230 1.0911 0.2610 0.042 Uiso 1 1 calc R U . . .
H66D H 0.4363 1.0560 0.1988 0.042 Uiso 1 1 calc R U . . .
C67B C 0.2004(3) 1.07058(11) 0.20118(16) 0.0450(8) Uani 1 1 d . . . . .
H67C H 0.2531 1.0900 0.1802 0.054 Uiso 1 1 calc R U . . .
H67D H 0.2070 1.0751 0.2478 0.054 Uiso 1 1 calc R U . . .
C68B C 0.1016(3) 1.08965(12) 0.17852(15) 0.0443(8) Uani 1 1 d . . . . .
H68C H 0.1060 1.1059 0.1361 0.053 Uiso 1 1 calc R U . . .
H68D H 0.0735 1.1144 0.2089 0.053 Uiso 1 1 calc R U . . .
C69B C 0.0420(3) 1.04048(14) 0.17584(18) 0.0488(8) Uani 1 1 d . . . . .
H69C H 0.0155 1.0315 0.2181 0.059 Uiso 1 1 calc R U . . .
H69D H -0.0122 1.0432 0.1447 0.059 Uiso 1 1 calc R U . . .
C70B C 0.1175(2) 1.00221(10) 0.15456(15) 0.0361(6) Uani 1 1 d . . . . .
H70C H 0.0992 0.9672 0.1678 0.043 Uiso 1 1 calc R U . . .
H70D H 0.1244 1.0029 0.1077 0.043 Uiso 1 1 calc R U . . .
C71B C 0.4653(2) 0.83849(12) 0.04241(16) 0.0415(6) Uani 1 1 d . . . . .
H71C H 0.4827 0.8542 0.0838 0.050 Uiso 1 1 calc R U . . .
H71D H 0.4487 0.8662 0.0121 0.050 Uiso 1 1 calc R U . . .
C72B C 0.5499(3) 0.80721(15) 0.01747(18) 0.0489(7) Uani 1 1 d . . . . .
H72C H 0.6076 0.8107 0.0456 0.059 Uiso 1 1 calc R U . . .
H72D H 0.5676 0.8181 -0.0261 0.059 Uiso 1 1 calc R U . . .
C73B C 0.5119(3) 0.75231(14) 0.01763(18) 0.0499(8) Uani 1 1 d . . . . .
H73C H 0.5360 0.7330 -0.0196 0.060 Uiso 1 1 calc R U . . .
H73D H 0.5313 0.7342 0.0570 0.060 Uiso 1 1 calc R U . . .
C74B C 0.4040(3) 0.75933(12) 0.01421(17) 0.0444(7) Uani 1 1 d . . . . .
H74C H 0.3823 0.7634 -0.0305 0.053 Uiso 1 1 calc R U . . .
H74D H 0.3702 0.7295 0.0329 0.053 Uiso 1 1 calc R U . . .
C75B C 0.1540(2) 0.73617(9) 0.06140(11) 0.0291(5) Uani 1 1 d . . . . .
H75C H 0.1831 0.7125 0.0300 0.035 Uiso 1 1 calc R U . . .
H75D H 0.1575 0.7714 0.0444 0.035 Uiso 1 1 calc R U . . .
C76B C 0.0493(2) 0.72151(9) 0.07423(12) 0.0295(5) Uani 1 1 d . . . . .
H76C H 0.0198 0.7040 0.0371 0.035 Uiso 1 1 calc R U . . .
H76D H 0.0097 0.7519 0.0849 0.035 Uiso 1 1 calc R U . . .
C77B C 0.0580(2) 0.68542(11) 0.13090(14) 0.0368(6) Uani 1 1 d . . . . .
H77C H -0.0012 0.6864 0.1575 0.044 Uiso 1 1 calc R U . . .
H77D H 0.0698 0.6498 0.1170 0.044 Uiso 1 1 calc R U . . .
C78B C 0.1455(2) 0.70696(13) 0.16641(13) 0.0380(6) Uani 1 1 d . . . . .
H78C H 0.1240 0.7311 0.1998 0.046 Uiso 1 1 calc R U . . .
H78D H 0.1827 0.6790 0.1869 0.046 Uiso 1 1 calc R U . . .

loop_
_atom_site_aniso_label
_atom_site_aniso_U_11
_atom_site_aniso_U_22
_atom_site_aniso_U_33
_atom_site_aniso_U_23
_atom_site_aniso_U_13
_atom_site_aniso_U_12
Co1A 0.00848(11) 0.01486(9) 0.01385(10) 0.00026(8) 0.00090(8) 0.00058(8)
Co2A 0.00895(11) 0.01495(10) 0.01505(10) 0.00076(8) -0.00051(8) 0.00011(8)
N1A 0.0108(7) 0.0151(6) 0.0118(6) 0.0005(4) 0.0011(5) 0.0006(5)
N2A 0.0105(8) 0.0160(6) 0.0148(7) 0.0028(5) -0.0003(6) 0.0005(5)
O1A 0.0109(6) 0.0219(6) 0.0223(6) -0.0065(5) 0.0012(5) -0.0001(5)
O2A 0.0111(6) 0.0184(6) 0.0246(7) 0.0041(5) -0.0002(5) -0.0001(5)
O3A 0.0103(7) 0.0305(7) 0.0149(6) 0.0036(5) 0.0010(5) 0.0030(5)
O4A 0.0115(6) 0.0189(6) 0.0227(7) 0.0042(5) 0.0021(5) 0.0008(5)
O5A 0.0129(7) 0.0208(6) 0.0248(7) -0.0041(5) -0.0023(5) 0.0022(5)
O6A 0.0124(7) 0.0258(6) 0.0159(6) 0.0016(5) -0.0006(5) -0.0008(5)
O7A 0.0098(6) 0.0219(6) 0.0262(8) -0.0001(5) 0.0000(6) 0.0009(5)
O8A 0.0350(11) 0.0327(9) 0.0457(11) -0.0016(8) 0.0050(9) 0.0119(8)
O9A 0.0291(10) 0.0253(8) 0.0496(12) -0.0024(7) 0.0049(9) -0.0028(7)
O10A 0.0315(10) 0.0273(7) 0.0315(8) -0.0029(6) 0.0098(7) 0.0041(7)
O11A 0.0282(10) 0.0489(11) 0.0456(11) -0.0083(9) -0.0112(9) 0.0010(9)
O12A 0.0263(9) 0.0260(7) 0.0297(8) -0.0017(6) -0.0092(7) 0.0059(6)
O13A 0.0282(9) 0.0347(8) 0.0222(7) 0.0034(6) 0.0051(6) -0.0007(7)
Na1A 0.0195(5) 0.0225(4) 0.0430(5) -0.0005(4) 0.0071(4) 0.0012(4)
Na2A 0.0146(4) 0.0378(5) 0.0248(4) -0.0006(4) -0.0003(3) 0.0069(4)
Na3A 0.0150(4) 0.0267(4) 0.0241(4) 0.0060(3) -0.0006(3) -0.0002(3)
C1A 0.0122(8) 0.0163(7) 0.0188(8) 0.0003(6) -0.0001(6) 0.0027(6)
C2A 0.0125(8) 0.0195(7) 0.0180(8) 0.0032(6) 0.0044(6) 0.0015(6)
C3A 0.0128(8) 0.0180(7) 0.0174(8) -0.0013(6) 0.0010(6) -0.0026(6)
C4A 0.0139(8) 0.0170(7) 0.0185(8) -0.0014(6) 0.0008(6) 0.0020(6)
C5A 0.0128(8) 0.0185(7) 0.0190(8) -0.0025(6) 0.0020(6) 0.0008(6)
C6A 0.0185(9) 0.0207(8) 0.0208(8) -0.0062(6) -0.0011(7) 0.0013(7)
C7A 0.0240(11) 0.0249(9) 0.0229(9) -0.0085(7) 0.0004(8) 0.0036(8)
C8A 0.0227(11) 0.0278(9) 0.0244(9) -0.0069(7) 0.0036(8) 0.0075(8)
C9A 0.0156(9) 0.0243(8) 0.0235(9) -0.0019(7) 0.0031(7) 0.0050(7)
C10A 0.0202(11) 0.0333(11) 0.0311(11) -0.0110(9) -0.0056(9) -0.0022(8)
C11A 0.0293(13) 0.0449(14) 0.0320(12) -0.0115(10) 0.0067(10) 0.0148(11)
C12A 0.0135(8) 0.0174(7) 0.0182(8) 0.0032(6) 0.0033(6) 0.0003(6)
C13A 0.0137(8) 0.0179(7) 0.0176(8) 0.0023(6) 0.0009(6) -0.0002(6)
C14A 0.0159(9) 0.0183(7) 0.0191(8) 0.0017(6) 0.0019(7) 0.0016(6)
C15A 0.0201(10) 0.0160(7) 0.0267(9) 0.0029(6) 0.0032(7) -0.0007(7)
C16A 0.0174(10) 0.0202(8) 0.0368(12) 0.0074(8) 0.0035(8) -0.0032(7)
C17A 0.0138(9) 0.0233(8) 0.0297(10) 0.0066(7) 0.0031(7) -0.0010(7)
C18A 0.0200(10) 0.0201(8) 0.0351(11) 0.0029(8) 0.0049(9) 0.0049(7)
C19A 0.0226(12) 0.0244(10) 0.0620(18) 0.0100(10) 0.0052(12) -0.0070(9)
C20A 0.0122(9) 0.0206(8) 0.0149(7) -0.0013(6) 0.0003(6) 0.0006(6)
C21A 0.0115(8) 0.0225(8) 0.0132(7) 0.0001(6) 0.0014(6) 0.0004(6)
C22A 0.0144(9) 0.0243(8) 0.0159(8) 0.0026(6) 0.0014(6) 0.0000(7)
C23A 0.0203(10) 0.0257(9) 0.0178(8) 0.0053(7) 0.0000(7) 0.0017(7)
C24A 0.0176(9) 0.0255(8) 0.0176(8) 0.0007(6) -0.0042(7) 0.0051(7)
C25A 0.0140(9) 0.0272(9) 0.0177(8) -0.0015(6) -0.0020(6) 0.0014(7)
C26A 0.0205(11) 0.0411(12) 0.0250(10) 0.0103(9) 0.0048(8) -0.0041(9)
C27A 0.0244(11) 0.0356(11) 0.0246(10) 0.0026(8) -0.0081(8) 0.0075(9)
C28A 0.0122(8) 0.0186(7) 0.0187(8) 0.0016(6) -0.0006(6) -0.0014(6)
C29A 0.0131(9) 0.0217(8) 0.0189(8) 0.0003(6) 0.0021(7) 0.0014(7)
C30A 0.0140(9) 0.0201(8) 0.0170(8) 0.0027(6) -0.0006(6) 0.0028(6)
C31A 0.0119(8) 0.0158(7) 0.0205(8) 0.0004(6) -0.0001(6) 0.0001(6)
C32A 0.0130(8) 0.0162(7) 0.0190(8) 0.0005(6) 0.0010(6) 0.0004(6)
C33A 0.0151(9) 0.0160(7) 0.0201(8) 0.0015(6) -0.0011(7) 0.0015(6)
C34A 0.0201(9) 0.0169(7) 0.0198(8) 0.0038(6) 0.0022(7) -0.0007(6)
C35A 0.0184(9) 0.0182(7) 0.0223(9) 0.0027(6) 0.0045(7) -0.0010(7)
C36A 0.0131(9) 0.0194(8) 0.0240(9) 0.0027(6) 0.0028(7) -0.0011(6)
C37A 0.0170(9) 0.0224(8) 0.0282(10) 0.0054(7) -0.0041(8) 0.0019(7)
C38A 0.0201(10) 0.0226(8) 0.0329(11) 0.0061(8) 0.0089(8) -0.0010(7)
C39A 0.0161(9) 0.0217(8) 0.0165(8) -0.0002(6) 0.0010(7) 0.0027(7)
C40A 0.0163(9) 0.0195(7) 0.0156(7) -0.0010(6) -0.0015(6) 0.0023(6)
C41A 0.0230(10) 0.0209(8) 0.0157(8) -0.0019(6) -0.0005(7) 0.0014(7)
C42A 0.0317(12) 0.0209(8) 0.0193(9) -0.0036(7) 0.0005(8) 0.0021(8)
C43A 0.0303(12) 0.0250(9) 0.0230(9) -0.0041(7) 0.0013(8) 0.0113(8)
C44A 0.0184(10) 0.0267(9) 0.0232(9) -0.0027(7) 0.0016(8) 0.0059(7)
C45A 0.0256(11) 0.0253(9) 0.0242(9) -0.0021(7) 0.0000(8) -0.0044(8)
C46A 0.0373(16) 0.0319(12) 0.0477(16) -0.0098(11) 0.0031(12) 0.0154(11)
C47A 0.0128(9) 0.0203(7) 0.0156(7) 0.0018(6) -0.0011(6) 0.0007(7)
C48A 0.0136(9) 0.0181(7) 0.0154(7) 0.0021(6) -0.0005(6) -0.0010(6)
C49A 0.0192(10) 0.0217(8) 0.0176(8) 0.0011(6) 0.0019(7) 0.0003(7)
C50A 0.0254(11) 0.0262(9) 0.0174(8) -0.0017(7) -0.0009(8) -0.0018(8)
C51A 0.0212(11) 0.0279(9) 0.0198(9) 0.0021(7) -0.0055(8) -0.0030(8)
C52A 0.0151(10) 0.0266(9) 0.0187(8) 0.0035(7) -0.0025(7) -0.0009(7)
C53A 0.0231(12) 0.0364(11) 0.0253(10) -0.0027(9) 0.0051(9) 0.0062(9)
C54A 0.0316(14) 0.0479(14) 0.0258(11) -0.0015(10) -0.0122(10) -0.0060(11)
C55A 0.0353(18) 0.076(2) 0.054(2) -0.0265(18) 0.0025(15) 0.0024(17)
C56A 0.059(6) 0.039(4) 0.073(5) 0.018(4) -0.007(4) 0.009(4)
C56' 0.028(3) 0.038(4) 0.031(3) -0.002(3) -0.004(2) 0.007(3)
C57A 0.0382(17) 0.0390(13) 0.0579(19) 0.0123(13) 0.0152(14) 0.0129(12)
C58A 0.0408(16) 0.0344(12) 0.0378(13) 0.0023(10) 0.0098(12) 0.0097(12)
C59A 0.0438(17) 0.0266(10) 0.0364(13) -0.0001(9) -0.0031(12) -0.0026(10)
C60A 0.0472(18) 0.0336(12) 0.0341(13) 0.0028(10) -0.0037(12) -0.0148(12)
C61A 0.0316(15) 0.0531(17) 0.0406(15) -0.0121(13) 0.0024(12) -0.0068(13)
C62A 0.0411(17) 0.0297(11) 0.0332(12) -0.0065(9) -0.0003(11) 0.0024(10)
C63A 0.0279(12) 0.0267(10) 0.0439(14) -0.0056(9) 0.0004(10) 0.0005(9)
C64A 0.0343(14) 0.0346(12) 0.0370(13) 0.0009(10) 0.0071(11) -0.0033(10)
C65A 0.0298(13) 0.0337(11) 0.0253(10) -0.0006(8) 0.0057(9) 0.0069(9)
C66A 0.0323(13) 0.0267(9) 0.0267(10) -0.0026(8) 0.0086(9) 0.0022(9)
C67A 0.0364(17) 0.0620(19) 0.0436(16) -0.0083(14) -0.0124(14) 0.0061(14)
C68A 0.0372(18) 0.0589(19) 0.064(2) -0.0186(16) -0.0230(16) 0.0078(15)
C69A 0.0323(17) 0.0547(18) 0.074(2) -0.0198(17) -0.0093(16) -0.0007(14)
C70A 0.0294(15) 0.0494(16) 0.0531(18) -0.0086(13) -0.0034(13) 0.0006(12)
C71A 0.0235(11) 0.0247(9) 0.0323(11) -0.0038(8) -0.0060(9) 0.0046(8)
C72A 0.0224(12) 0.0349(11) 0.0460(14) -0.0066(10) -0.0020(10) 0.0037(9)
C73A 0.0261(12) 0.0307(10) 0.0309(11) 0.0057(8) -0.0099(9) -0.0012(9)
C74A 0.0315(12) 0.0255(9) 0.0245(9) 0.0010(7) -0.0066(9) 0.0010(8)
C75A 0.0317(13) 0.0360(11) 0.0261(10) 0.0058(9) 0.0015(9) -0.0038(10)
C76A 0.0332(14) 0.0633(18) 0.0229(10) 0.0028(11) 0.0038(10) -0.0048(13)
C77A 0.0440(17) 0.0453(14) 0.0331(13) -0.0132(11) 0.0097(11) -0.0061(13)
C78A 0.0372(15) 0.0350(12) 0.0305(11) -0.0008(9) 0.0033(10) 0.0052(10)
Co1B 0.00928(12) 0.01880(10) 0.01411(10) 0.00046(8) -0.00047(9) 0.00049(8)
Co2B 0.00907(11) 0.01652(10) 0.01314(10) -0.00078(8) 0.00025(8) 0.00089(8)
N1B 0.0110(8) 0.0181(7) 0.0156(7) 0.0004(5) 0.0000(6) -0.0008(5)
N2B 0.0114(8) 0.0148(6) 0.0136(6) -0.0009(5) 0.0012(5) 0.0019(5)
O1B 0.0110(7) 0.0322(7) 0.0158(6) 0.0010(5) -0.0012(5) 0.0020(5)
O2B 0.0115(7) 0.0210(6) 0.0260(7) -0.0041(5) 0.0017(5) -0.0015(5)
O3B 0.0138(7) 0.0211(6) 0.0220(7) 0.0039(5) -0.0008(5) -0.0004(5)
O4B 0.0131(7) 0.0206(6) 0.0274(7) -0.0049(5) -0.0008(6) 0.0022(5)
O5B 0.0116(7) 0.0231(6) 0.0252(7) 0.0063(5) 0.0020(5) 0.0010(5)
O6B 0.0112(7) 0.0292(7) 0.0164(6) -0.0035(5) -0.0011(5) -0.0003(5)
O7B 0.0114(6) 0.0278(7) 0.0184(6) -0.0004(6) 0.0002(5) 0.0013(6)
O8B 0.0278(9) 0.0319(8) 0.0326(8) 0.0065(7) -0.0007(7) 0.0061(7)
O9B 0.0270(9) 0.0261(7) 0.0298(8) 0.0004(6) 0.0121(7) -0.0029(6)
O10B 0.0318(11) 0.0316(8) 0.0484(11) 0.0014(8) 0.0017(9) -0.0088(8)
O11B 0.0262(10) 0.0283(8) 0.0453(11) 0.0009(7) 0.0021(8) 0.0017(7)
O12B 0.0288(10) 0.0402(9) 0.0344(9) -0.0082(7) 0.0054(7) 0.0056(8)
O13B 0.0301(10) 0.0364(9) 0.0303(8) 0.0021(7) -0.0105(7) -0.0036(7)
Na1B 0.0155(4) 0.0294(4) 0.0188(4) 0.0011(3) 0.0011(3) -0.0021(3)
Na2B 0.0166(4) 0.0279(4) 0.0397(5) 0.0026(4) 0.0089(4) 0.0009(3)
Na3B 0.0182(4) 0.0358(5) 0.0242(4) -0.0066(3) -0.0014(3) 0.0030(4)
C1B 0.0131(8) 0.0195(7) 0.0203(8) -0.0011(6) -0.0014(7) -0.0031(6)
C2B 0.0124(9) 0.0190(7) 0.0216(9) -0.0019(6) -0.0021(7) 0.0022(6)
C3B 0.0130(9) 0.0237(8) 0.0185(8) 0.0022(6) 0.0027(7) 0.0004(7)
C4B 0.0144(9) 0.0179(7) 0.0182(8) -0.0023(6) -0.0027(7) 0.0011(6)
C5B 0.0135(9) 0.0229(8) 0.0151(7) -0.0021(6) -0.0012(7) 0.0007(6)
C6B 0.0186(10) 0.0222(8) 0.0170(8) -0.0011(6) 0.0002(7) -0.0007(7)
C7B 0.0274(11) 0.0236(8) 0.0160(8) 0.0006(6) -0.0035(8) 0.0012(8)
C8B 0.0233(11) 0.0240(8) 0.0207(9) -0.0025(7) -0.0078(8) 0.0035(8)
C9B 0.0154(10) 0.0255(9) 0.0228(9) -0.0043(7) -0.0062(8) 0.0009(7)
C10B 0.0231(12) 0.0365(11) 0.0225(10) 0.0033(8) 0.0035(8) -0.0044(9)
C11B 0.0298(14) 0.0404(12) 0.0278(11) -0.0005(9) -0.0158(10) 0.0052(10)
C12B 0.0138(9) 0.0181(7) 0.0191(8) -0.0002(6) 0.0000(7) 0.0008(6)
C13B 0.0138(9) 0.0182(7) 0.0199(8) -0.0004(6) 0.0004(7) -0.0014(6)
C14B 0.0158(9) 0.0183(7) 0.0206(8) 0.0000(6) -0.0024(7) -0.0012(6)
C15B 0.0213(10) 0.0184(7) 0.0212(8) -0.0011(6) -0.0022(7) 0.0000(7)
C16B 0.0199(10) 0.0204(8) 0.0233(9) -0.0012(7) 0.0035(7) 0.0032(7)
C17B 0.0144(9) 0.0206(8) 0.0240(9) -0.0007(7) 0.0010(7) 0.0024(7)
C18B 0.0187(10) 0.0287(9) 0.0295(10) -0.0044(8) -0.0028(8) -0.0048(8)
C19B 0.0244(11) 0.0255(9) 0.0319(11) -0.0051(8) 0.0071(9) 0.0049(8)
C20B 0.0154(9) 0.0221(8) 0.0190(8) 0.0032(6) 0.0006(7) -0.0027(7)
C21B 0.0155(9) 0.0206(8) 0.0167(8) 0.0025(6) -0.0007(7) -0.0011(7)
C22B 0.0233(10) 0.0199(8) 0.0170(8) 0.0013(6) -0.0014(7) 0.0016(7)
C23B 0.0361(13) 0.0185(8) 0.0219(9) 0.0030(7) -0.0005(9) -0.0039(8)
C24B 0.0272(12) 0.0264(9) 0.0277(10) 0.0057(8) -0.0022(9) -0.0102(8)
C25B 0.0183(10) 0.0296(10) 0.0243(9) 0.0059(8) -0.0009(8) -0.0066(8)
C26B 0.0246(11) 0.0266(9) 0.0256(10) 0.0019(8) 0.0011(8) 0.0064(8)
C27B 0.0391(17) 0.0365(13) 0.0476(16) 0.0114(11) -0.0010(13) -0.0171(12)
C28B 0.0143(9) 0.0198(7) 0.0167(8) -0.0016(6) 0.0029(6) -0.0001(6)
C29B 0.0142(9) 0.0175(7) 0.0195(8) -0.0010(6) -0.0004(7) -0.0012(6)
C30B 0.0135(9) 0.0224(8) 0.0171(8) -0.0004(6) -0.0008(6) 0.0033(6)
C31B 0.0149(9) 0.0174(7) 0.0169(7) -0.0023(6) 0.0018(6) 0.0014(6)
C32B 0.0142(9) 0.0196(7) 0.0178(8) -0.0028(6) -0.0006(6) 0.0000(6)
C33B 0.0168(9) 0.0184(7) 0.0205(8) -0.0020(6) 0.0013(7) -0.0018(6)
C34B 0.0222(10) 0.0171(7) 0.0218(8) -0.0018(6) 0.0026(7) 0.0006(7)
C35B 0.0201(10) 0.0196(8) 0.0231(9) -0.0025(6) 0.0020(7) 0.0042(7)
C36B 0.0160(9) 0.0214(8) 0.0215(8) -0.0027(6) 0.0014(7) 0.0019(7)
C37B 0.0181(10) 0.0228(9) 0.0368(12) -0.0051(8) -0.0004(9) -0.0038(7)
C38B 0.0245(11) 0.0231(9) 0.0324(11) -0.0029(8) 0.0038(9) 0.0072(8)
C39B 0.0130(8) 0.0174(7) 0.0213(8) 0.0007(6) 0.0001(7) 0.0005(6)
C40B 0.0148(9) 0.0171(7) 0.0204(8) 0.0025(6) 0.0001(7) 0.0004(6)
C41B 0.0160(9) 0.0179(7) 0.0212(8) 0.0017(6) -0.0009(7) -0.0003(6)
C42B 0.0224(10) 0.0209(8) 0.0221(9) 0.0057(7) 0.0006(7) -0.0011(7)
C43B 0.0186(10) 0.0206(8) 0.0274(10) 0.0053(7) 0.0039(8) -0.0024(7)
C44B 0.0149(9) 0.0211(8) 0.0271(9) 0.0032(7) 0.0019(7) -0.0015(7)
C45B 0.0210(11) 0.0295(10) 0.0276(10) 0.0077(8) -0.0045(8) -0.0002(8)
C46B 0.0240(12) 0.0282(10) 0.0338(12) 0.0094(8) 0.0056(9) -0.0041(8)
C47B 0.0123(9) 0.0232(8) 0.0159(8) 0.0001(6) 0.0008(6) 0.0006(6)
C48B 0.0117(8) 0.0248(8) 0.0154(7) -0.0005(6) -0.0001(6) -0.0011(7)
C49B 0.0155(9) 0.0250(8) 0.0145(7) -0.0032(6) 0.0019(6) 0.0013(7)
C50B 0.0188(10) 0.0324(10) 0.0174(8) -0.0069(7) -0.0005(7) -0.0019(8)
C51B 0.0176(10) 0.0424(12) 0.0172(8) -0.0068(8) -0.0018(7) -0.0041(9)
C52B 0.0127(9) 0.0360(10) 0.0194(8) -0.0018(7) -0.0002(7) 0.0007(8)
C53B 0.0160(10) 0.0372(11) 0.0221(9) -0.0071(8) 0.0019(7) 0.0068(8)
C54B 0.0211(12) 0.0616(17) 0.0271(11) -0.0133(11) -0.0061(9) -0.0038(11)
C55B 0.0290(14) 0.0356(12) 0.0503(16) 0.0030(11) 0.0033(12) 0.0052(10)
C56B 0.0344(16) 0.0267(11) 0.082(2) 0.0040(13) -0.0151(16) 0.0047(11)
C57B 0.0281(14) 0.0442(14) 0.067(2) 0.0291(14) -0.0109(14) -0.0026(11)
C58B 0.0317(14) 0.0441(14) 0.0353(13) 0.0105(10) -0.0063(11) -0.0015(11)
C59B 0.0311(12) 0.0245(9) 0.0261(10) 0.0004(7) 0.0072(9) -0.0041(8)
C60B 0.0241(11) 0.0347(11) 0.0250(10) 0.0028(8) 0.0045(8) -0.0092(9)
C61B 0.0234(12) 0.0317(11) 0.0551(16) -0.0019(11) 0.0103(11) 0.0000(9)
C62B 0.0250(11) 0.0247(9) 0.0296(10) -0.0016(8) 0.0066(8) -0.0038(8)
C63B 0.0339(16) 0.0392(13) 0.0504(17) 0.0041(12) 0.0041(13) 0.0042(11)
C64B 0.0333(16) 0.0275(11) 0.073(2) -0.0049(12) -0.0106(15) -0.0015(10)
C65B 0.0289(14) 0.0302(11) 0.0612(18) -0.0154(12) 0.0135(12) -0.0060(10)
C66B 0.0346(15) 0.0304(11) 0.0392(14) -0.0031(9) 0.0037(11) -0.0063(10)
C67B 0.055(2) 0.0319(12) 0.0474(16) -0.0057(11) -0.0206(15) 0.0078(13)
C68B 0.057(2) 0.0415(14) 0.0341(13) -0.0025(11) -0.0062(13) 0.0211(14)
C69B 0.0305(16) 0.062(2) 0.0541(19) 0.0246(16) 0.0071(14) 0.0104(14)
C70B 0.0334(15) 0.0310(11) 0.0437(15) 0.0074(10) -0.0014(12) -0.0033(10)
C71B 0.0390(16) 0.0402(14) 0.0453(16) -0.0049(12) 0.0024(13) 0.0005(12)
C72B 0.0303(15) 0.066(2) 0.0508(18) -0.0095(15) 0.0074(13) -0.0022(14)
C73B 0.0376(17) 0.0579(19) 0.0543(18) -0.0064(15) 0.0091(14) 0.0152(15)
C74B 0.0369(16) 0.0421(14) 0.0541(18) -0.0172(13) 0.0063(14) 0.0025(12)
C75B 0.0292(12) 0.0311(10) 0.0267(10) -0.0014(8) -0.0069(9) -0.0007(9)
C76B 0.0269(12) 0.0284(10) 0.0333(11) -0.0074(8) -0.0076(9) 0.0031(9)
C77B 0.0331(14) 0.0378(12) 0.0395(13) 0.0044(10) -0.0034(11) -0.0031(11)
C78B 0.0277(13) 0.0578(17) 0.0284(11) 0.0040(11) -0.0019(10) 0.0022(12)

loop_
_atom_type_symbol
_atom_type_description
_atom_type_scat_dispersion_real
_atom_type_scat_dispersion_imag
_atom_type_scat_source
C C 0.0033 0.0016 'International Tables Vol C Tables 4.2.6.8 and 6.1.1.4'
H H 0.0000 0.0000 'International Tables Vol C Tables 4.2.6.8 and 6.1.1.4'
N N 0.0061 0.0033 'International Tables Vol C Tables 4.2.6.8 and 6.1.1.4'
O O 0.0106 0.0060 'International Tables Vol C Tables 4.2.6.8 and 6.1.1.4'
Co Co 0.3494 0.9721 'International Tables Vol C Tables 4.2.6.8 and 6.1.1.4'
Na Na 0.0362 0.0249 'International Tables Vol C Tables 4.2.6.8 and 6.1.1.4'

loop_
_geom_angle_atom_site_label_1
_geom_angle_atom_site_label_2
_geom_angle_atom_site_label_3
_geom_angle
O3A Co1A O2A 117.50(7)
O3A Co1A O1A 119.00(6)
O2A Co1A O1A 123.25(7)
O3A Co1A O7A 91.21(7)
O2A Co1A O7A 90.34(6)
O1A Co1A O7A 83.72(6)
O3A Co1A N1A 91.08(7)
O2A Co1A N1A 91.79(6)
O1A Co1A N1A 92.03(6)
O7A Co1A N1A 175.74(6)
O4A Co2A O6A 118.23(6)
O4A Co2A O5A 121.47(6)
O6A Co2A O5A 119.75(6)
O4A Co2A O7A 89.55(6)
O6A Co2A O7A 82.84(7)
O5A Co2A O7A 90.12(6)
O4A Co2A N2A 93.73(6)
O6A Co2A N2A 91.72(7)
O5A Co2A N2A 91.91(7)
O7A Co2A N2A 174.51(7)
O4A Co2A Na3A 137.83(5)
O6A Co2A Na3A 51.74(5)
O5A Co2A Na3A 78.16(5)
O7A Co2A Na3A 50.92(5)
N2A Co2A Na3A 124.63(5)
O4A Co2A Na2A 90.71(5)
O6A Co2A Na2A 129.26(5)
O5A Co2A Na2A 45.19(5)
O7A Co2A Na2A 54.85(5)
N2A Co2A Na2A 129.40(5)
Na3A Co2A Na2A 78.46(3)
O4A Co2A Na1A 44.91(5)
O6A Co2A Na1A 92.84(5)
O5A Co2A Na1A 124.32(5)
O7A Co2A Na1A 47.68(4)
N2A Co2A Na1A 133.86(5)
Na3A Co2A Na1A 92.92(3)
Na2A Co2A Na1A 79.14(3)
C2A N1A C1A 109.41(16)
C2A N1A C3A 109.98(15)
C1A N1A C3A 109.38(15)
C2A N1A Co1A 109.61(12)
C1A N1A Co1A 108.79(12)
C3A N1A Co1A 109.65(13)
C28A N2A C29A 109.41(16)
C28A N2A C30A 110.11(16)
C29A N2A C30A 109.22(15)
C28A N2A Co2A 109.36(12)
C29A N2A Co2A 110.12(13)
C30A N2A Co2A 108.61(13)
C5A O1A Co1A 126.04(13)
C5A O1A Na1A 133.39(12)
Co1A O1A Na1A 95.85(6)
C13A O2A Co1A 127.87(13)
C13A O2A Na3A 132.15(12)
Co1A O2A Na3A 98.81(6)
C21A O3A Co1A 126.32(13)
C21A O3A Na2A 133.71(13)
Co1A O3A Na2A 98.77(7)
C32A O4A Co2A 125.77(13)
C32A O4A Na1A 134.18(12)
Co2A O4A Na1A 99.28(7)
C40A O5A Co2A 126.53(13)
C40A O5A Na2A 134.34(13)
Co2A O5A Na2A 96.78(7)
C48A O6A Co2A 124.43(14)
C48A O6A Na3A 139.56(12)
Co2A O6A Na3A 88.68(6)
Co1A O7A Co2A 169.20(9)
Co1A O7A Na3A 93.90(7)
Co2A O7A Na3A 86.61(6)
Co1A O7A Na1A 92.31(7)
Co2A O7A Na1A 93.29(7)
Na3A O7A Na1A 145.96(8)
Co1A O7A Na2A 85.02(6)
Co2A O7A Na2A 84.40(6)
Na3A O7A Na2A 104.42(6)
Na1A O7A Na2A 109.44(7)
C55A O8A C58A 110.2(2)
C55A O8A Na1A 115.1(2)
C58A O8A Na1A 124.88(18)
C59A O9A C62A 108.1(2)
C59A O9A Na1A 127.68(17)
C62A O9A Na1A 118.81(15)
C63A O10A C66A 109.5(2)
C63A O10A Na2A 117.32(15)
C66A O10A Na2A 118.94(14)
C67A O11A C70A 107.7(2)
C67A O11A Na2A 129.5(2)
C70A O11A Na2A 117.48(18)
C74A O12A C71A 104.38(16)
C74A O12A Na3A 118.37(13)
C71A O12A Na3A 137.17(13)
C75A O13A C78A 103.8(2)
C75A O13A Na3A 132.57(16)
C78A O13A Na3A 116.46(14)
O8A Na1A O4A 129.19(8)
O8A Na1A O9A 89.28(8)
O4A Na1A O9A 85.79(7)
O8A Na1A O1A 87.50(8)
O4A Na1A O1A 139.64(6)
O9A Na1A O1A 114.44(8)
O8A Na1A O7A 140.86(8)
O4A Na1A O7A 72.62(6)
O9A Na1A O7A 127.83(8)
O1A Na1A O7A 67.42(6)
O8A Na1A Co2A 159.51(7)
O4A Na1A Co2A 35.81(4)
O9A Na1A Co2A 100.80(6)
O1A Na1A Co2A 104.08(5)
O7A Na1A Co2A 39.03(5)
O3A Na2A O5A 143.83(7)
O3A Na2A O10A 120.94(7)
O5A Na2A O10A 88.51(7)
O3A Na2A O11A 86.16(8)
O5A Na2A O11A 118.15(7)
O10A Na2A O11A 87.33(8)
O3A Na2A O7A 72.63(6)
O5A Na2A O7A 71.71(6)
O10A Na2A O7A 133.15(7)
O11A Na2A O7A 139.51(8)
O3A Na2A Co2A 110.73(5)
O5A Na2A Co2A 38.04(4)
O10A Na2A Co2A 99.52(6)
O11A Na2A Co2A 154.07(6)
O7A Na2A Co2A 40.75(4)
O12A Na3A O2A 132.73(7)
O12A Na3A O13A 95.56(7)
O2A Na3A O13A 82.89(7)
O12A Na3A O7A 140.50(8)
O2A Na3A O7A 74.49(6)
O13A Na3A O7A 118.72(7)
O12A Na3A O6A 88.16(6)
O2A Na3A O6A 138.71(6)
O13A Na3A O6A 101.08(7)
O7A Na3A O6A 67.60(6)
O12A Na3A Co2A 99.25(6)
O2A Na3A Co2A 114.05(5)
O13A Na3A Co2A 136.63(6)
O7A Na3A Co2A 42.47(5)
O6A Na3A Co2A 39.58(4)
N1A C1A C4A 113.67(16)
N1A C2A C12A 113.70(16)
N1A C3A C20A 111.80(15)
C9A C4A C5A 120.76(18)
C9A C4A C1A 118.80(19)
C5A C4A C1A 120.42(18)
O1A C5A C4A 122.06(17)
O1A C5A C6A 120.42(19)
C4A C5A C6A 117.53(19)
C7A C6A C5A 120.0(2)
C7A C6A C10A 120.36(19)
C5A C6A C10A 119.6(2)
C8A C7A C6A 122.62(19)
C9A C8A C7A 117.3(2)
C9A C8A C11A 120.7(2)
C7A C8A C11A 122.0(2)
C8A C9A C4A 121.8(2)
C17A C12A C13A 120.33(18)
C17A C12A C2A 118.29(19)
C13A C12A C2A 121.34(18)
O2A C13A C12A 122.72(17)
O2A C13A C14A 120.02(19)
C12A C13A C14A 117.26(18)
C15A C14A C13A 120.41(19)
C15A C14A C18A 120.33(18)
C13A C14A C18A 119.26(19)
C16A C15A C14A 122.55(18)
C15A C16A C17A 117.0(2)
C15A C16A C19A 122.0(2)
C17A C16A C19A 121.0(2)
C12A C17A C16A 122.3(2)
C25A C20A C21A 120.45(19)
C25A C20A C3A 119.40(19)
C21A C20A C3A 120.07(17)
O3A C21A C20A 121.88(17)
O3A C21A C22A 120.17(18)
C20A C21A C22A 117.95(18)
C23A C22A C21A 119.8(2)
C23A C22A C26A 120.55(19)
C21A C22A C26A 119.60(19)
C24A C23A C22A 122.75(19)
C23A C24A C25A 117.11(18)
C23A C24A C27A 121.7(2)
C25A C24A C27A 121.2(2)
C20A C25A C24A 121.8(2)
N2A C28A C31A 114.70(16)
N2A C29A C39A 113.98(17)
N2A C30A C47A 112.31(16)
C36A C31A C32A 120.51(18)
C36A C31A C28A 118.37(18)
C32A C31A C28A 120.95(18)
O4A C32A C31A 122.71(17)
O4A C32A C33A 119.91(18)
C31A C32A C33A 117.38(19)
C34A C33A C32A 120.15(19)
C34A C33A C37A 120.69(18)
C32A C33A C37A 119.13(19)
C35A C34A C33A 122.64(18)
C36A C35A C34A 117.03(19)
C36A C35A C38A 120.3(2)
C34A C35A C38A 122.55(18)
C35A C36A C31A 122.3(2)
C44A C39A C40A 120.43(19)
C44A C39A C29A 119.6(2)
C40A C39A C29A 119.95(18)
O5A C40A C39A 122.55(18)
O5A C40A C41A 119.7(2)
C39A C40A C41A 117.71(19)
C42A C41A C40A 119.8(2)
C42A C41A C45A 120.84(19)
C40A C41A C45A 119.39(19)
C43A C42A C41A 122.6(2)
C42A C43A C44A 117.2(2)
C42A C43A C46A 121.3(2)
C44A C43A C46A 121.5(3)
C39A C44A C43A 122.2(2)
C52A C47A C48A 120.69(19)
C52A C47A C30A 120.04(19)
C48A C47A C30A 119.24(18)
O6A C48A C47A 121.88(18)
O6A C48A C49A 120.2(2)
C47A C48A C49A 117.90(19)
C50A C49A C48A 119.4(2)
C50A C49A C53A 121.6(2)
C48A C49A C53A 118.9(2)
C51A C50A C49A 123.0(2)
C50A C51A C52A 117.1(2)
C50A C51A C54A 121.6(2)
C52A C51A C54A 121.3(2)
C51A C52A C47A 121.9(2)
O8A C55A C56' 104.8(4)
O8A C55A C56A 111.8(4)
C55A C56A C57A 101.6(5)
C55A C56' C57A 101.9(5)
C58A C57A C56A 107.1(4)
C58A C57A C56' 97.8(4)
O8A C58A C57A 105.9(3)
O9A C59A C60A 107.0(2)
C61A C60A C59A 103.0(2)
C62A C61A C60A 101.4(3)
O9A C62A C61A 105.4(2)
O10A C63A C64A 107.5(2)
C63A C64A C65A 101.9(2)
C66A C65A C64A 102.6(2)
O10A C66A C65A 106.3(2)
O11A C67A C68A 104.5(3)
C69A C68A C67A 103.5(3)
C68A C69A C70A 104.0(3)
O11A C70A C69A 107.8(3)
O12A C71A C72A 105.00(19)
C71A C72A C73A 103.2(2)
C74A C73A C72A 104.08(19)
O12A C74A C73A 105.91(19)
O13A C75A C76A 105.8(2)
C75A C76A C77A 103.5(2)
C78A C77A C76A 103.4(2)
O13A C78A C77A 104.8(2)
O1B Co1B O2B 115.18(7)
O1B Co1B O3B 126.16(7)
O2B Co1B O3B 118.06(6)
O1B Co1B O7B 89.31(7)
O2B Co1B O7B 92.18(6)
O3B Co1B O7B 81.40(7)
O1B Co1B N1B 92.42(7)
O2B Co1B N1B 93.99(6)
O3B Co1B N1B 91.42(7)
O7B Co1B N1B 172.16(6)
O5B Co2B O6B 116.26(7)
O5B Co2B O4B 116.07(7)
O6B Co2B O4B 127.42(7)
O5B Co2B O7B 91.81(6)
O6B Co2B O7B 88.35(7)
O4B Co2B O7B 85.21(7)
O5B Co2B N2B 92.54(6)
O6B Co2B N2B 90.83(7)
O4B Co2B N2B 91.77(6)
O7B Co2B N2B 175.48(6)
O5B Co2B Na3B 83.44(5)
O6B Co2B Na3B 134.92(5)
O4B Co2B Na3B 48.68(5)
O7B Co2B Na3B 48.95(5)
N2B Co2B Na3B 130.46(5)
O5B Co2B Na2B 44.33(5)
O6B Co2B Na2B 88.42(5)
O4B Co2B Na2B 127.44(5)
O7B Co2B Na2B 55.42(5)
N2B Co2B Na2B 129.02(5)
Na3B Co2B Na2B 78.79(3)
O5B Co2B Na1B 117.04(5)
O6B Co2B Na1B 43.09(5)
O4B Co2B Na1B 105.76(5)
O7B Co2B Na1B 46.31(5)
N2B Co2B Na1B 131.94(5)
Na3B Co2B Na1B 91.97(3)
Na2B Co2B Na1B 73.08(2)
C3B N1B C2B 108.46(17)
C3B N1B C1B 110.36(16)
C2B N1B C1B 109.34(16)
C3B N1B Co1B 110.60(13)
C2B N1B Co1B 109.43(13)
C1B N1B Co1B 108.63(13)
C30B N2B C28B 110.10(15)
C30B N2B C29B 109.91(15)
C28B N2B C29B 109.49(16)
C30B N2B Co2B 109.03(13)
C28B N2B Co2B 109.93(12)
C29B N2B Co2B 108.35(12)
C5B O1B Co1B 125.71(14)
C5B O1B Na3B 135.09(14)
Co1B O1B Na3B 97.58(7)
C13B O2B Co1B 125.96(13)
C13B O2B Na2B 134.25(13)
Co1B O2B Na2B 97.33(7)
C21B O3B Co1B 126.06(13)
C21B O3B Na1B 138.49(13)
Co1B O3B Na1B 88.92(6)
C32B O4B Co2B 126.18(13)
C32B O4B Na3B 137.69(13)
Co2B O4B Na3B 92.80(6)
C40B O5B Co2B 126.30(13)
C40B O5B Na2B 131.27(13)
Co2B O5B Na2B 98.74(7)
C48B O6B Co2B 127.65(14)
C48B O6B Na1B 130.32(13)
Co2B O6B Na1B 101.50(7)
Co2B O7B Co1B 169.19(8)
Co2B O7B Na3B 90.32(7)
Co1B O7B Na3B 93.25(7)
Co2B O7B Na1B 95.60(7)
Co1B O7B Na1B 85.82(7)
Na3B O7B Na1B 152.91(8)
Co2B O7B Na2B 84.99(6)
Co1B O7B Na2B 84.21(6)
Na3B O7B Na2B 106.65(7)
Na1B O7B Na2B 100.19(6)
C58B O8B C55B 104.7(2)
C58B O8B Na1B 132.74(17)
C55B O8B Na1B 116.83(16)
C62B O9B C59B 104.70(18)
C62B O9B Na1B 136.63(14)
C59B O9B Na1B 118.67(14)
C63B O10B C66B 108.3(2)
C63B O10B Na2B 117.14(17)
C66B O10B Na2B 130.66(17)
C67B O11B C70B 109.0(2)
C67B O11B Na2B 129.68(17)
C70B O11B Na2B 115.07(15)
C74B O12B C71B 107.7(2)
C74B O12B Na3B 125.6(2)
C71B O12B Na3B 117.07(17)
C78B O13B C75B 109.7(2)
C78B O13B Na3B 122.92(16)
C75B O13B Na3B 114.17(14)
O6B Na1B O9B 136.07(7)
O6B Na1B O8B 81.50(7)
O9B Na1B O8B 90.19(7)
O6B Na1B O3B 134.98(7)
O9B Na1B O3B 88.89(7)
O8B Na1B O3B 104.77(7)
O6B Na1B O7B 72.72(6)
O9B Na1B O7B 141.95(8)
O8B Na1B O7B 123.11(7)
O3B Na1B O7B 66.69(6)
O6B Na1B Co2B 35.41(4)
O9B Na1B Co2B 164.71(5)
O8B Na1B Co2B 98.90(6)
O3B Na1B Co2B 100.53(5)
O7B Na1B Co2B 38.09(5)
O5B Na2B O2B 142.03(7)
O5B Na2B O10B 82.82(8)
O2B Na2B O10B 123.82(8)
O5B Na2B O11B 125.18(8)
O2B Na2B O11B 86.81(7)
O10B Na2B O11B 85.23(7)
O5B Na2B O7B 71.04(6)
O2B Na2B O7B 71.03(6)
O10B Na2B O7B 133.87(8)
O11B Na2B O7B 140.89(8)
O5B Na2B Co2B 36.93(4)
O2B Na2B Co2B 106.87(5)
O10B Na2B Co2B 99.01(6)
O11B Na2B Co2B 159.41(7)
O7B Na2B Co2B 39.59(4)
O12B Na3B O1B 121.03(7)
O12B Na3B O13B 92.31(8)
O1B Na3B O13B 85.02(7)
O12B Na3B O4B 92.37(7)
O1B Na3B O4B 143.14(7)
O13B Na3B O4B 110.65(7)
O12B Na3B O7B 146.02(8)
O1B Na3B O7B 73.31(6)
O13B Na3B O7B 120.77(8)
O4B Na3B O7B 70.02(6)
O12B Na3B Co2B 108.44(6)
O1B Na3B Co2B 109.64(5)
O13B Na3B Co2B 141.08(6)
O4B Na3B Co2B 38.52(4)
O7B Na3B Co2B 40.73(5)
N1B C1B C4B 112.85(16)
N1B C2B C12B 114.56(16)
N1B C3B C20B 113.98(17)
C9B C4B C5B 120.2(2)
C9B C4B C1B 119.2(2)
C5B C4B C1B 120.58(18)
O1B C5B C4B 121.80(19)
O1B C5B C6B 119.7(2)
C4B C5B C6B 118.47(19)
C7B C6B C5B 119.2(2)
C7B C6B C10B 121.1(2)
C5B C6B C10B 119.7(2)
C8B C7B C6B 122.6(2)
C9B C8B C7B 117.7(2)
C9B C8B C11B 121.5(2)
C7B C8B C11B 120.8(2)
C8B C9B C4B 121.8(2)
C17B C12B C13B 120.55(18)
C17B C12B C2B 118.33(19)
C13B C12B C2B 120.89(19)
O2B C13B C12B 122.66(18)
O2B C13B C14B 119.78(19)
C12B C13B C14B 117.56(19)
C15B C14B C13B 119.80(19)
C15B C14B C18B 120.76(18)
C13B C14B C18B 119.4(2)
C16B C15B C14B 122.92(19)
C15B C16B C17B 116.8(2)
C15B C16B C19B 122.9(2)
C17B C16B C19B 120.2(2)
C12B C17B C16B 122.3(2)
C25B C20B C21B 120.6(2)
C25B C20B C3B 119.5(2)
C21B C20B C3B 119.76(18)
O3B C21B C20B 122.06(18)
O3B C21B C22B 119.8(2)
C20B C21B C22B 118.15(19)
C23B C22B C21B 119.2(2)
C23B C22B C26B 121.86(19)
C21B C22B C26B 119.0(2)
C24B C23B C22B 123.2(2)
C23B C24B C25B 117.1(2)
C23B C24B C27B 121.8(2)
C25B C24B C27B 121.1(3)
C24B C25B C20B 121.8(2)
N2B C28B C31B 113.13(16)
N2B C29B C39B 113.02(16)
N2B C30B C47B 112.85(16)
C36B C31B C32B 120.82(18)
C36B C31B C28B 118.99(19)
C32B C31B C28B 120.17(18)
O4B C32B C31B 122.25(17)
O4B C32B C33B 120.56(19)
C31B C32B C33B 117.19(19)
C34B C33B C32B 120.10(19)
C34B C33B C37B 120.81(18)
C32B C33B C37B 119.09(19)
C35B C34B C33B 122.90(18)
C34B C35B C36B 116.71(19)
C34B C35B C38B 122.39(19)
C36B C35B C38B 120.9(2)
C31B C36B C35B 122.1(2)
C44B C39B C40B 120.70(19)
C44B C39B C29B 118.75(19)
C40B C39B C29B 120.54(19)
O5B C40B C39B 122.35(17)
O5B C40B C41B 120.26(19)
C39B C40B C41B 117.39(19)
C42B C41B C40B 120.10(19)
C42B C41B C45B 120.54(19)
C40B C41B C45B 119.4(2)
C41B C42B C43B 122.67(19)
C44B C43B C42B 116.9(2)
C44B C43B C46B 120.9(2)
C42B C43B C46B 122.2(2)
C43B C44B C39B 122.2(2)
C52B C47B C48B 120.09(19)
C52B C47B C30B 119.3(2)
C48B C47B C30B 120.58(18)
O6B C48B C49B 119.88(19)
O6B C48B C47B 121.90(18)
C49B C48B C47B 118.22(18)
C50B C49B C48B 119.4(2)
C50B C49B C53B 120.27(19)
C48B C49B C53B 120.29(19)
C51B C50B C49B 122.96(19)
C52B C51B C50B 117.1(2)
C52B C51B C54B 120.9(2)
C50B C51B C54B 122.0(2)
C51B C52B C47B 122.2(2)
O8B C55B C56B 103.7(3)
C55B C56B C57B 103.9(2)
C58B C57B C56B 103.6(2)
O8B C58B C57B 105.7(3)
O9B C59B C60B 105.75(19)
C59B C60B C61B 104.13(19)
C62B C61B C60B 103.5(2)
O9B C62B C61B 104.92(19)
O10B C63B C64B 108.0(3)
C63B C64B C65B 103.9(3)
C66B C65B C64B 102.8(3)
O10B C66B C65B 105.9(2)
O11B C67B C68B 107.3(3)
C67B C68B C69B 102.4(2)
C70B C69B C68B 101.4(3)
O11B C70B C69B 105.6(3)
O12B C71B C72B 107.5(2)
C71B C72B C73B 104.0(3)
C74B C73B C72B 102.9(3)
O12B C74B C73B 105.7(3)
O13B C75B C76B 106.6(2)
C75B C76B C77B 103.0(2)
C78B C77B C76B 102.3(2)
O13B C78B C77B 107.6(2)

loop_
_geom_bond_atom_site_label_1
_geom_bond_atom_site_label_2
_geom_bond_distance
Co1A O3A 1.9929(15)
Co1A O2A 1.9942(14)
Co1A O1A 2.0008(14)
Co1A O7A 2.1056(18)
Co1A N1A 2.1180(19)
Co2A O4A 1.9891(14)
Co2A O6A 1.9944(15)
Co2A O5A 2.0022(15)
Co2A O7A 2.1164(19)
Co2A N2A 2.1196(19)
Co2A Na3A 3.1292(10)
Co2A Na2A 3.2269(10)
Co2A Na1A 3.3550(10)
N1A C2A 1.475(3)
N1A C1A 1.483(2)
N1A C3A 1.486(2)
N2A C28A 1.481(2)
N2A C29A 1.484(3)
N2A C30A 1.487(2)
O1A C5A 1.339(2)
O1A Na1A 2.4545(19)
O2A C13A 1.334(2)
O2A Na3A 2.3718(18)
O3A C21A 1.335(2)
O3A Na2A 2.2680(19)
O4A C32A 1.335(3)
O4A Na1A 2.4000(19)
O5A C40A 1.336(3)
O5A Na2A 2.3052(18)
O6A C48A 1.330(3)
O6A Na3A 2.4578(18)
O7A Na3A 2.4335(18)
O7A Na1A 2.4847(17)
O7A Na2A 2.6512(19)
O8A C55A 1.404(4)
O8A C58A 1.436(3)
O8A Na1A 2.372(2)
O9A C59A 1.437(3)
O9A C62A 1.440(4)
O9A Na1A 2.414(2)
O10A C63A 1.425(3)
O10A C66A 1.440(3)
O10A Na2A 2.389(2)
O11A C67A 1.418(4)
O11A C70A 1.441(4)
O11A Na2A 2.439(2)
O12A C74A 1.434(3)
O12A C71A 1.438(3)
O12A Na3A 2.3486(18)
O13A C75A 1.425(3)
O13A C78A 1.438(3)
O13A Na3A 2.372(2)
C1A C4A 1.497(3)
C2A C12A 1.507(3)
C3A C20A 1.507(3)
C4A C9A 1.400(3)
C4A C5A 1.407(3)
C5A C6A 1.418(3)
C6A C7A 1.392(3)
C6A C10A 1.495(3)
C7A C8A 1.390(3)
C8A C9A 1.389(3)
C8A C11A 1.505(3)
C12A C17A 1.397(3)
C12A C13A 1.411(3)
C13A C14A 1.424(3)
C14A C15A 1.391(3)
C14A C18A 1.498(3)
C15A C16A 1.386(3)
C16A C17A 1.399(3)
C16A C19A 1.511(3)
C20A C25A 1.395(3)
C20A C21A 1.408(3)
C21A C22A 1.413(3)
C22A C23A 1.393(3)
C22A C26A 1.494(3)
C23A C24A 1.387(3)
C24A C25A 1.400(3)
C24A C27A 1.508(3)
C28A C31A 1.505(3)
C29A C39A 1.501(3)
C30A C47A 1.503(3)
C31A C36A 1.396(3)
C31A C32A 1.412(3)
C32A C33A 1.419(3)
C33A C34A 1.392(3)
C33A C37A 1.503(3)
C34A C35A 1.391(3)
C35A C36A 1.390(3)
C35A C38A 1.515(3)
C39A C44A 1.392(3)
C39A C40A 1.416(3)
C40A C41A 1.420(3)
C41A C42A 1.399(3)
C41A C45A 1.502(3)
C42A C43A 1.391(4)
C43A C44A 1.395(3)
C43A C46A 1.513(3)
C47A C52A 1.398(3)
C47A C48A 1.407(3)
C48A C49A 1.421(3)
C49A C50A 1.397(3)
C49A C53A 1.499(3)
C50A C51A 1.391(4)
C51A C52A 1.393(3)
C51A C54A 1.509(3)
C55A C56' 1.503(8)
C55A C56A 1.512(9)
C56A C57A 1.541(9)
C56' C57A 1.544(8)
C57A C58A 1.520(5)
C59A C60A 1.527(4)
C60A C61A 1.513(5)
C61A C62A 1.506(5)
C63A C64A 1.516(4)
C64A C65A 1.530(4)
C65A C66A 1.513(4)
C67A C68A 1.524(5)
C68A C69A 1.511(6)
C69A C70A 1.518(5)
C71A C72A 1.511(4)
C72A C73A 1.544(4)
C73A C74A 1.528(4)
C75A C76A 1.533(4)
C76A C77A 1.540(5)
C77A C78A 1.517(4)
Co1B O1B 1.9826(16)
Co1B O2B 1.9868(15)
Co1B O3B 2.0086(15)
Co1B O7B 2.1164(19)
Co1B N1B 2.117(2)
Co2B O5B 1.9954(15)
Co2B O6B 2.0033(15)
Co2B O4B 2.0067(15)
Co2B O7B 2.0999(19)
Co2B N2B 2.1171(19)
Co2B Na3B 3.2183(10)
Co2B Na2B 3.2825(10)
Co2B Na1B 3.3877(10)
N1B C3B 1.485(3)
N1B C2B 1.486(2)
N1B C1B 1.491(3)
N2B C30B 1.476(3)
N2B C28B 1.480(3)
N2B C29B 1.484(2)
O1B C5B 1.339(3)
O1B Na3B 2.4011(19)
O2B C13B 1.342(3)
O2B Na2B 2.3536(19)
O3B C21B 1.334(3)
O3B Na1B 2.4346(18)
O4B C32B 1.335(3)
O4B Na3B 2.4198(18)
O5B C40B 1.334(3)
O5B Na2B 2.3209(19)
O6B C48B 1.341(2)
O6B Na1B 2.3616(19)
O7B Na3B 2.427(2)
O7B Na1B 2.461(2)
O7B Na2B 2.7128(18)
O8B C58B 1.428(3)
O8B C55B 1.435(4)
O8B Na1B 2.3730(19)
O9B C62B 1.426(3)
O9B C59B 1.439(3)
O9B Na1B 2.366(2)
O10B C63B 1.418(4)
O10B C66B 1.426(3)
O10B Na2B 2.458(2)
O11B C67B 1.430(3)
O11B C70B 1.434(4)
O11B Na2B 2.469(2)
O12B C74B 1.424(3)
O12B C71B 1.437(4)
O12B Na3B 2.362(2)
O13B C78B 1.424(4)
O13B C75B 1.438(3)
O13B Na3B 2.418(2)
C1B C4B 1.506(3)
C2B C12B 1.506(3)
C3B C20B 1.501(3)
C4B C9B 1.399(3)
C4B C5B 1.409(3)
C5B C6B 1.414(3)
C6B C7B 1.399(3)
C6B C10B 1.492(3)
C7B C8B 1.389(4)
C8B C9B 1.385(3)
C8B C11B 1.517(3)
C12B C17B 1.392(3)
C12B C13B 1.415(3)
C13B C14B 1.419(3)
C14B C15B 1.398(3)
C14B C18B 1.501(3)
C15B C16B 1.388(3)
C16B C17B 1.399(3)
C16B C19B 1.509(3)
C20B C25B 1.400(3)
C20B C21B 1.405(3)
C21B C22B 1.423(3)
C22B C23B 1.397(3)
C22B C26B 1.495(3)
C23B C24B 1.388(4)
C24B C25B 1.397(3)
C24B C27B 1.508(4)
C28B C31B 1.501(3)
C29B C39B 1.506(3)
C30B C47B 1.501(3)
C31B C36B 1.398(3)
C31B C32B 1.410(3)
C32B C33B 1.422(3)
C33B C34B 1.396(3)
C33B C37B 1.506(3)
C34B C35B 1.390(3)
C35B C36B 1.398(3)
C35B C38B 1.508(3)
C39B C44B 1.393(3)
C39B C40B 1.414(3)
C40B C41B 1.416(3)
C41B C42B 1.393(3)
C41B C45B 1.499(3)
C42B C43B 1.395(3)
C43B C44B 1.392(3)
C43B C46B 1.507(3)
C47B C52B 1.397(3)
C47B C48B 1.417(3)
C48B C49B 1.416(3)
C49B C50B 1.395(3)
C49B C53B 1.494(3)
C50B C51B 1.394(3)
C51B C52B 1.393(3)
C51B C54B 1.513(3)
C55B C56B 1.515(4)
C56B C57B 1.533(6)
C57B C58B 1.530(4)
C59B C60B 1.525(4)
C60B C61B 1.535(4)
C61B C62B 1.517(4)
C63B C64B 1.528(5)
C64B C65B 1.530(5)
C65B C66B 1.504(4)
C67B C68B 1.521(5)
C68B C69B 1.525(5)
C69B C70B 1.512(5)
C71B C72B 1.518(5)
C72B C73B 1.527(5)
C73B C74B 1.495(5)
C75B C76B 1.515(4)
C76B C77B 1.524(4)
C77B C78B 1.520(4)

loop_
_geom_torsion_atom_site_label_1
_geom_torsion_atom_site_label_2
_geom_torsion_atom_site_label_3
_geom_torsion_atom_site_label_4
_geom_torsion
C2A N1A C1A C4A 52.8(2)
C3A N1A C1A C4A 173.32(17)
Co1A N1A C1A C4A -66.92(19)
C1A N1A C2A C12A 174.79(17)
C3A N1A C2A C12A 54.6(2)
Co1A N1A C2A C12A -66.00(18)
C2A N1A C3A C20A 171.41(16)
C1A N1A C3A C20A 51.2(2)
Co1A N1A C3A C20A -67.99(17)
N1A C1A C4A C9A -124.3(2)
N1A C1A C4A C5A 57.3(3)
Co1A O1A C5A C4A -31.7(3)
Na1A O1A C5A C4A 117.81(19)
Co1A O1A C5A C6A 148.39(16)
Na1A O1A C5A C6A -62.1(3)
C9A C4A C5A O1A 179.83(19)
C1A C4A C5A O1A -1.8(3)
C9A C4A C5A C6A -0.2(3)
C1A C4A C5A C6A 178.18(18)
O1A C5A C6A C7A 180.0(2)
C4A C5A C6A C7A 0.0(3)
O1A C5A C6A C10A 0.5(3)
C4A C5A C6A C10A -179.5(2)
C5A C6A C7A C8A 0.0(3)
C10A C6A C7A C8A 179.5(2)
C6A C7A C8A C9A 0.2(4)
C6A C7A C8A C11A -178.5(2)
C7A C8A C9A C4A -0.4(3)
C11A C8A C9A C4A 178.3(2)
C5A C4A C9A C8A 0.4(3)
C1A C4A C9A C8A -178.0(2)
N1A C2A C12A C17A -127.3(2)
N1A C2A C12A C13A 55.1(3)
Co1A O2A C13A C12A -21.4(3)
Na3A O2A C13A C12A 143.52(16)
Co1A O2A C13A C14A 159.03(14)
Na3A O2A C13A C14A -36.0(3)
C17A C12A C13A O2A 176.67(19)
C2A C12A C13A O2A -5.7(3)
C17A C12A C13A C14A -3.8(3)
C2A C12A C13A C14A 173.88(18)
O2A C13A C14A C15A -177.79(19)
C12A C13A C14A C15A 2.6(3)
O2A C13A C14A C18A 2.5(3)
C12A C13A C14A C18A -177.08(19)
C13A C14A C15A C16A 0.8(3)
C18A C14A C15A C16A -179.5(2)
C14A C15A C16A C17A -3.1(4)
C14A C15A C16A C19A 178.4(2)
C13A C12A C17A C16A 1.5(3)
C2A C12A C17A C16A -176.2(2)
C15A C16A C17A C12A 1.9(4)
C19A C16A C17A C12A -179.5(2)
N1A C3A C20A C25A -119.0(2)
N1A C3A C20A C21A 57.8(2)
Co1A O3A C21A C20A -34.1(3)
Na2A O3A C21A C20A 130.57(18)
Co1A O3A C21A C22A 145.03(16)
Na2A O3A C21A C22A -50.3(3)
C25A C20A C21A O3A 175.18(18)
C3A C20A C21A O3A -1.5(3)
C25A C20A C21A C22A -4.0(3)
C3A C20A C21A C22A 179.30(17)
O3A C21A C22A C23A -175.33(19)
C20A C21A C22A C23A 3.8(3)
O3A C21A C22A C26A 2.8(3)
C20A C21A C22A C26A -178.1(2)
C21A C22A C23A C24A -1.4(3)
C26A C22A C23A C24A -179.5(2)
C22A C23A C24A C25A -1.1(3)
C22A C23A C24A C27A 178.7(2)
C21A C20A C25A C24A 1.6(3)
C3A C20A C25A C24A 178.36(18)
C23A C24A C25A C20A 0.9(3)
C27A C24A C25A C20A -178.8(2)
C29A N2A C28A C31A 58.2(2)
C30A N2A C28A C31A 178.25(18)
Co2A N2A C28A C31A -62.5(2)
C28A N2A C29A C39A 174.82(17)
C30A N2A C29A C39A 54.2(2)
Co2A N2A C29A C39A -64.95(18)
C28A N2A C30A C47A 51.7(2)
C29A N2A C30A C47A 171.90(17)
Co2A N2A C30A C47A -67.98(18)
N2A C28A C31A C36A -126.9(2)
N2A C28A C31A C32A 57.8(3)
Co2A O4A C32A C31A -27.7(3)
Na1A O4A C32A C31A 139.99(16)
Co2A O4A C32A C33A 152.80(15)
Na1A O4A C32A C33A -39.5(3)
C36A C31A C32A O4A 178.50(18)
C28A C31A C32A O4A -6.3(3)
C36A C31A C32A C33A -2.0(3)
C28A C31A C32A C33A 173.24(18)
O4A C32A C33A C34A -178.61(18)
C31A C32A C33A C34A 1.8(3)
O4A C32A C33A C37A 3.0(3)
C31A C32A C33A C37A -176.51(18)
C32A C33A C34A C35A -0.6(3)
C37A C33A C34A C35A 177.7(2)
C33A C34A C35A C36A -0.5(3)
C33A C34A C35A C38A -177.1(2)
C34A C35A C36A C31A 0.3(3)
C38A C35A C36A C31A 177.0(2)
C32A C31A C36A C35A 0.9(3)
C28A C31A C36A C35A -174.43(19)
N2A C29A C39A C44A -124.3(2)
N2A C29A C39A C40A 57.7(2)
Co2A O5A C40A C39A -29.9(3)
Na2A O5A C40A C39A 128.41(18)
Co2A O5A C40A C41A 150.34(15)
Na2A O5A C40A C41A -51.3(3)
C44A C39A C40A O5A 177.29(19)
C29A C39A C40A O5A -4.7(3)
C44A C39A C40A C41A -3.0(3)
C29A C39A C40A C41A 175.02(18)
O5A C40A C41A C42A -177.76(19)
C39A C40A C41A C42A 2.5(3)
O5A C40A C41A C45A 2.3(3)
C39A C40A C41A C45A -177.41(19)
C40A C41A C42A C43A -0.3(3)
C45A C41A C42A C43A 179.6(2)
C41A C42A C43A C44A -1.4(3)
C41A C42A C43A C46A 178.4(2)
C40A C39A C44A C43A 1.3(3)
C29A C39A C44A C43A -176.7(2)
C42A C43A C44A C39A 0.9(3)
C46A C43A C44A C39A -178.9(2)
N2A C30A C47A C52A -119.3(2)
N2A C30A C47A C48A 58.7(2)
Co2A O6A C48A C47A -39.7(2)
Na3A O6A C48A C47A 99.9(2)
Co2A O6A C48A C49A 139.41(16)
Na3A O6A C48A C49A -81.0(2)
C52A C47A C48A O6A 179.32(18)
C30A C47A C48A O6A 1.3(3)
C52A C47A C48A C49A 0.2(3)
C30A C47A C48A C49A -177.82(17)
O6A C48A C49A C50A -178.52(18)
C47A C48A C49A C50A 0.6(3)
O6A C48A C49A C53A 0.4(3)
C47A C48A C49A C53A 179.56(19)
C48A C49A C50A C51A -1.3(3)
C53A C49A C50A C51A 179.7(2)
C49A C50A C51A C52A 1.2(3)
C49A C50A C51A C54A -178.7(2)
C50A C51A C52A C47A -0.3(3)
C54A C51A C52A C47A 179.5(2)
C48A C47A C52A C51A -0.4(3)
C30A C47A C52A C51A 177.65(19)
C58A O8A C55A C56' 13.6(5)
Na1A O8A C55A C56' 161.2(4)
C58A O8A C55A C56A -4.8(5)
Na1A O8A C55A C56A 142.8(4)
O8A C55A C56A C57A -7.1(6)
C56' C55A C56A C57A -78.6(15)
O8A C55A C56' C57A -36.0(6)
C56A C55A C56' C57A 78.3(16)
C55A C56A C57A C58A 15.7(6)
C55A C56A C57A C56' 77.3(16)
C55A C56' C57A C58A 42.6(5)
C55A C56' C57A C56A -79.3(15)
C55A O8A C58A C57A 14.9(3)
Na1A O8A C58A C57A -128.8(2)
C56A C57A C58A O8A -19.2(4)
C56' C57A C58A O8A -35.4(4)
C62A O9A C59A C60A 4.3(3)
Na1A O9A C59A C60A -148.88(19)
O9A C59A C60A C61A 19.8(3)
C59A C60A C61A C62A -34.7(3)
C59A O9A C62A C61A -27.1(3)
Na1A O9A C62A C61A 128.85(19)
C60A C61A C62A O9A 38.6(3)
C66A O10A C63A C64A 9.4(3)
Na2A O10A C63A C64A 148.98(17)
O10A C63A C64A C65A -27.6(3)
C63A C64A C65A C66A 34.3(3)
C63A O10A C66A C65A 13.3(3)
Na2A O10A C66A C65A -125.57(17)
C64A C65A C66A O10A -30.0(2)
C70A O11A C67A C68A 33.8(3)
Na2A O11A C67A C68A -119.1(3)
O11A C67A C68A C69A -34.9(3)
C67A C68A C69A C70A 22.5(4)
C67A O11A C70A C69A -19.5(3)
Na2A O11A C70A C69A 137.1(2)
C68A C69A C70A O11A -3.1(4)
C74A O12A C71A C72A -42.9(3)
Na3A O12A C71A C72A 140.6(2)
O12A C71A C72A C73A 30.7(3)
C71A C72A C73A C74A -8.0(3)
C71A O12A C74A C73A 37.3(2)
Na3A O12A C74A C73A -145.43(15)
C72A C73A C74A O12A -17.3(2)
C78A O13A C75A C76A -40.1(3)
Na3A O13A C75A C76A 171.72(17)
O13A C75A C76A C77A 20.8(3)
C75A C76A C77A C78A 5.2(3)
C75A O13A C78A C77A 43.7(3)
Na3A O13A C78A C77A -162.06(17)
C76A C77A C78A O13A -29.3(3)
C3B N1B C1B C4B 171.81(17)
C2B N1B C1B C4B 52.6(2)
Co1B N1B C1B C4B -66.77(18)
C3B N1B C2B C12B 58.4(2)
C1B N1B C2B C12B 178.75(18)
Co1B N1B C2B C12B -62.4(2)
C2B N1B C3B C20B 175.91(17)
C1B N1B C3B C20B 56.2(2)
Co1B N1B C3B C20B -64.09(19)
N1B C1B C4B C9B -123.0(2)
N1B C1B C4B C5B 56.5(3)
Co1B O1B C5B C4B -34.3(3)
Na3B O1B C5B C4B 127.72(19)
Co1B O1B C5B C6B 144.45(16)
Na3B O1B C5B C6B -53.5(3)
C9B C4B C5B O1B 179.53(18)
C1B C4B C5B O1B 0.0(3)
C9B C4B C5B C6B 0.7(3)
C1B C4B C5B C6B -178.77(18)
O1B C5B C6B C7B -179.76(19)
C4B C5B C6B C7B -0.9(3)
O1B C5B C6B C10B -0.9(3)
C4B C5B C6B C10B 177.9(2)
C5B C6B C7B C8B 0.6(3)
C10B C6B C7B C8B -178.3(2)
C6B C7B C8B C9B 0.1(3)
C6B C7B C8B C11B -179.4(2)
C7B C8B C9B C4B -0.3(3)
C11B C8B C9B C4B 179.2(2)
C5B C4B C9B C8B -0.1(3)
C1B C4B C9B C8B 179.39(19)
N1B C2B C12B C17B -126.7(2)
N1B C2B C12B C13B 58.7(3)
Co1B O2B C13B C12B -25.7(3)
Na2B O2B C13B C12B 132.20(18)
Co1B O2B C13B C14B 154.33(15)
Na2B O2B C13B C14B -47.7(3)
C17B C12B C13B O2B 177.18(19)
C2B C12B C13B O2B -8.3(3)
C17B C12B C13B C14B -2.9(3)
C2B C12B C13B C14B 171.61(18)
O2B C13B C14B C15B -177.44(18)
C12B C13B C14B C15B 2.6(3)
O2B C13B C14B C18B 4.1(3)
C12B C13B C14B C18B -175.89(19)
C13B C14B C15B C16B -0.3(3)
C18B C14B C15B C16B 178.2(2)
C14B C15B C16B C17B -1.9(3)
C14B C15B C16B C19B 179.4(2)
C13B C12B C17B C16B 0.8(3)
C2B C12B C17B C16B -173.84(19)
C15B C16B C17B C12B 1.6(3)
C19B C16B C17B C12B -179.6(2)
N1B C3B C20B C25B -125.4(2)
N1B C3B C20B C21B 58.4(3)
Co1B O3B C21B C20B -34.2(3)
Na1B O3B C21B C20B 107.7(2)
Co1B O3B C21B C22B 146.66(15)
Na1B O3B C21B C22B -71.4(3)
C25B C20B C21B O3B -180.0(2)
C3B C20B C21B O3B -3.8(3)
C25B C20B C21B C22B -0.9(3)
C3B C20B C21B C22B 175.34(18)
O3B C21B C22B C23B -179.68(19)
C20B C21B C22B C23B 1.2(3)
O3B C21B C22B C26B 1.6(3)
C20B C21B C22B C26B -177.54(19)
C21B C22B C23B C24B -1.0(3)
C26B C22B C23B C24B 177.7(2)
C22B C23B C24B C25B 0.5(4)
C22B C23B C24B C27B -178.0(2)
C23B C24B C25B C20B -0.1(4)
C27B C24B C25B C20B 178.3(2)
C21B C20B C25B C24B 0.4(3)
C3B C20B C25B C24B -175.9(2)
C30B N2B C28B C31B 54.1(2)
C29B N2B C28B C31B 175.08(17)
Co2B N2B C28B C31B -66.00(18)
C30B N2B C29B C39B 173.46(17)
C28B N2B C29B C39B 52.4(2)
Co2B N2B C29B C39B -67.49(19)
C28B N2B C30B C47B 169.93(17)
C29B N2B C30B C47B 49.2(2)
Co2B N2B C30B C47B -69.39(18)
N2B C28B C31B C36B -122.3(2)
N2B C28B C31B C32B 59.1(2)
Co2B O4B C32B C31B -30.5(3)
Na3B O4B C32B C31B 122.8(2)
Co2B O4B C32B C33B 149.63(16)
Na3B O4B C32B C33B -57.1(3)
C36B C31B C32B O4B 176.27(19)
C28B C31B C32B O4B -5.1(3)
C36B C31B C32B C33B -3.8(3)
C28B C31B C32B C33B 174.78(18)
O4B C32B C33B C34B -178.34(19)
C31B C32B C33B C34B 1.8(3)
O4B C32B C33B C37B 1.8(3)
C31B C32B C33B C37B -178.05(19)
C32B C33B C34B C35B 1.9(3)
C37B C33B C34B C35B -178.3(2)
C33B C34B C35B C36B -3.3(3)
C33B C34B C35B C38B 178.7(2)
C32B C31B C36B C35B 2.4(3)
C28B C31B C36B C35B -176.21(19)
C34B C35B C36B C31B 1.2(3)
C38B C35B C36B C31B 179.2(2)
N2B C29B C39B C44B -123.2(2)
N2B C29B C39B C40B 58.1(3)
Co2B O5B C40B C39B -28.2(3)
Na2B O5B C40B C39B 125.39(18)
Co2B O5B C40B C41B 151.10(15)
Na2B O5B C40B C41B -55.3(3)
C44B C39B C40B O5B 177.39(19)
C29B C39B C40B O5B -3.9(3)
C44B C39B C40B C41B -1.9(3)
C29B C39B C40B C41B 176.79(18)
O5B C40B C41B C42B -177.21(19)
C39B C40B C41B C42B 2.1(3)
O5B C40B C41B C45B 3.1(3)
C39B C40B C41B C45B -177.64(19)
C40B C41B C42B C43B -0.5(3)
C45B C41B C42B C43B 179.2(2)
C41B C42B C43B C44B -1.3(3)
C41B C42B C43B C46B -179.2(2)
C42B C43B C44B C39B 1.5(3)
C46B C43B C44B C39B 179.4(2)
C40B C39B C44B C43B 0.1(3)
C29B C39B C44B C43B -178.6(2)
N2B C30B C47B C52B -123.2(2)
N2B C30B C47B C48B 56.1(3)
Co2B O6B C48B C49B 152.34(15)
Na1B O6B C48B C49B -37.6(3)
Co2B O6B C48B C47B -26.6(3)
Na1B O6B C48B C47B 143.51(16)
C52B C47B C48B O6B 176.76(19)
C30B C47B C48B O6B -2.5(3)
C52B C47B C48B C49B -2.2(3)
C30B C47B C48B C49B 178.53(18)
O6B C48B C49B C50B -176.6(2)
C47B C48B C49B C50B 2.3(3)
O6B C48B C49B C53B 4.0(3)
C47B C48B C49B C53B -177.1(2)
C48B C49B C50B C51B -0.2(3)
C53B C49B C50B C51B 179.2(2)
C49B C50B C51B C52B -2.0(4)
C49B C50B C51B C54B 178.9(2)
C50B C51B C52B C47B 2.2(4)
C54B C51B C52B C47B -178.7(2)
C48B C47B C52B C51B -0.1(3)
C30B C47B C52B C51B 179.2(2)
C58B O8B C55B C56B 43.9(3)
Na1B O8B C55B C56B -159.28(18)
O8B C55B C56B C57B -31.5(3)
C55B C56B C57B C58B 8.6(3)
C55B O8B C58B C57B -38.4(3)
Na1B O8B C58B C57B 170.15(18)
C56B C57B C58B O8B 17.4(3)
C62B O9B C59B C60B 37.3(2)
Na1B O9B C59B C60B -141.93(15)
O9B C59B C60B C61B -17.6(2)
C59B C60B C61B C62B -7.2(3)
C59B O9B C62B C61B -42.3(2)
Na1B O9B C62B C61B 136.8(2)
C60B C61B C62B O9B 29.9(3)
C66B O10B C63B C64B -16.4(3)
Na2B O10B C63B C64B 143.6(2)
O10B C63B C64B C65B -4.8(3)
C63B C64B C65B C66B 22.5(3)
C63B O10B C66B C65B 31.6(3)
Na2B O10B C66B C65B -124.8(2)
C64B C65B C66B O10B -33.2(3)
C70B O11B C67B C68B -0.8(4)
Na2B O11B C67B C68B -151.1(2)
O11B C67B C68B C69B 23.3(4)
C67B C68B C69B C70B -35.4(3)
C67B O11B C70B C69B -22.5(3)
Na2B O11B C70B C69B 132.57(19)
C68B C69B C70B O11B 36.2(3)
C74B O12B C71B C72B -16.8(3)
Na3B O12B C71B C72B 131.4(2)
O12B C71B C72B C73B -5.2(4)
C71B C72B C73B C74B 23.7(4)
C71B O12B C74B C73B 32.6(3)
Na3B O12B C74B C73B -112.1(3)
C72B C73B C74B O12B -34.8(4)
C78B O13B C75B C76B 12.4(3)
Na3B O13B C75B C76B -130.02(16)
O13B C75B C76B C77B -28.3(2)
C75B C76B C77B C78B 32.4(3)
C75B O13B C78B C77B 8.9(3)
Na3B O13B C78B C77B 147.44(19)
C76B C77B C78B O13B -26.1(3)
